data_1547846
loop_
_publ_author_name
'Shen, Hui'
'Kubo, Kazuyuki'
'Kume, Shoko'
'Zhang, Limin'
'Mizuta, Tsutomu'

_publ_section_title
;
 Novel chloride-centered Ag <sub>18</sub> clusters featuring a
 cuboctahedral Ag <sub>12</sub> skeleton
;
_journal_issue 46
_journal_name_full 'Dalton Transactions'
_journal_page_first 16199
_journal_page_last 16204
_journal_paper_doi 10.1039/C7DT03195E
_journal_volume 46
_journal_year 2017
_chemical_formula_sum 'C238 H196 Ag18 Cl F18 P6 Sb3'
_chemical_formula_weight 5926.12
_space_group_crystal_system triclinic
_space_group_IT_number 2
_space_group_name_Hall '-P 1'
_space_group_name_H-M_alt 'P -1'
_symmetry_space_group_name_Hall '-P 1'
_symmetry_space_group_name_H-M 'P -1'
_atom_sites_solution_hydrogens geom
_atom_sites_solution_primary iterative
_atom_sites_solution_secondary difmap
_audit_update_record
;
2017-10-01 deposited with the CCDC.
2017-10-31 downloaded from the CCDC.
;
_cell_angle_alpha 117.4530(10)
_cell_angle_beta 116.6710(10)
_cell_angle_gamma 92.003(2)
_cell_formula_units_Z 1
_cell_length_a 18.465(2)
_cell_length_b 19.820(2)
_cell_length_c 20.121(3)
_cell_measurement_reflns_used 20715
_cell_measurement_temperature 173.(2)
_cell_measurement_theta_max 27.4004
_cell_measurement_theta_min 2.2394
_cell_volume 5561.0(12)
_computing_cell_refinement 'SAINT V8.34A (Bruker AXS Inc., 2013)'
_computing_data_collection 'APEX2(Bruker AXS)'
_computing_data_reduction 'SAINT V8.34A (Bruker AXS Inc., 2013)'
_computing_molecular_graphics 'XSHELL V6.3.1(Bruker AXS)'
_computing_publication_material 'Generate Report (Bruker AXS)'
_computing_structure_refinement 'SHELXL-2014/6 (Sheldrick, 2014)'
_computing_structure_solution 'SHELXL-2014/6 (Sheldrick, 2014)'
_diffrn_ambient_temperature 173.(2)
_diffrn_detector_area_resol_mean 8.3333
_diffrn_measured_fraction_theta_full 0.949
_diffrn_measured_fraction_theta_max 0.928
_diffrn_measurement_device_type 'Bruker D8 goniometer'
_diffrn_measurement_method 'omega scans'
_diffrn_radiation_monochromator 'multilayered conforcal mirror'
_diffrn_radiation_type MoKa
_diffrn_radiation_wavelength 0.71073
_diffrn_reflns_av_R_equivalents 0.0189
_diffrn_reflns_av_unetI/netI 0.0538
_diffrn_reflns_Laue_measured_fraction_full 0.949
_diffrn_reflns_Laue_measured_fraction_max 0.928
_diffrn_reflns_limit_h_max 14
_diffrn_reflns_limit_h_min -23
_diffrn_reflns_limit_k_max 24
_diffrn_reflns_limit_k_min -25
_diffrn_reflns_limit_l_max 26
_diffrn_reflns_limit_l_min -24
_diffrn_reflns_number 30384
_diffrn_reflns_point_group_measured_fraction_full 0.949
_diffrn_reflns_point_group_measured_fraction_max 0.928
_diffrn_reflns_theta_full 25.000
_diffrn_reflns_theta_max 27.408
_diffrn_reflns_theta_min 1.98
_diffrn_source 'rotating-anode X-ray tube'
_diffrn_source_type 'Bruker Turbo X-ray Source'
_exptl_absorpt_coefficient_mu 2.022
_exptl_absorpt_correction_T_max 0.82
_exptl_absorpt_correction_T_min 0.65
_exptl_absorpt_correction_type multi-scan
_exptl_absorpt_process_details 'SADABS V2014/4 (Bruker AXS Inc.)'
_exptl_crystal_colour 'clear pale orange'
_exptl_crystal_density_diffrn 1.770
_exptl_crystal_density_method 'not measured'
_exptl_crystal_description block
_exptl_crystal_F_000 2892
_exptl_crystal_size_max 0.300
_exptl_crystal_size_mid 0.210
_exptl_crystal_size_min 0.100
_refine_diff_density_max 1.751
_refine_diff_density_min -1.015
_refine_ls_extinction_method none
_refine_ls_goodness_of_fit_ref 1.020
_refine_ls_hydrogen_treatment constr
_refine_ls_matrix_type full
_refine_ls_number_parameters 1280
_refine_ls_number_reflns 23488
_refine_ls_number_restraints 137
_refine_ls_restrained_S_all 1.022
_refine_ls_R_factor_all 0.0999
_refine_ls_R_factor_gt 0.0524
_refine_ls_shift/su_max 0.001
_refine_ls_shift/su_mean 0.000
_refine_ls_structure_factor_coef Fsqd
_refine_ls_weighting_details 'w=1/[\s^2^(Fo^2^)+(0.0557P)^2^+33.5071P] where P=(Fo^2^+2Fc^2^)/3'
_refine_ls_weighting_scheme calc
_refine_ls_wR_factor_gt 0.1210
_refine_ls_wR_factor_ref 0.1549
_reflns_number_gt 14676
_reflns_number_total 23488
_reflns_threshold_expression 'I > 2\s(I)'
_cod_data_source_file c7dt03195e2.cif
_cod_data_source_block Ag18(CCPh)14(PTol3)6Cl
_cod_database_code 1547846

loop_
_space_group_symop_operation_xyz
'x, y, z'
'-x, -y, -z'

loop_
_atom_site_type_symbol
_atom_site_label
_atom_site_fract_x
_atom_site_fract_y
_atom_site_fract_z
_atom_site_U_iso_or_equiv
_atom_site_adp_type
_atom_site_calc_flag
_atom_site_refinement_flags_adp
_atom_site_refinement_flags_occupancy
_atom_site_refinement_flags_posn
_atom_site_occupancy
_atom_site_disorder_assembly
_atom_site_disorder_group
Ag Ag1 0.56525(4) 0.36043(4) 0.48259(4) 0.04641(15) Uani d . . . 1.0 . .
Ag Ag2 0.44032(4) 0.36109(4) 0.31966(4) 0.04525(15) Uani d . . . 1.0 . .
Ag Ag3 0.61796(4) 0.45650(4) 0.42646(4) 0.04534(15) Uani d . . . 1.0 . .
Ag Ag4 0.35278(4) 0.49264(4) 0.31464(4) 0.04711(15) Uani d . . . 1.0 . .
Ag Ag5 0.55980(4) 0.61473(4) 0.44275(4) 0.04408(14) Uani d . . . 1.0 . .
Ag Ag6 0.70164(4) 0.61852(4) 0.61364(4) 0.04406(14) Uani d . . . 1.0 . .
Ag Ag7 0.19385(3) 0.47136(4) 0.31803(4) 0.04481(15) Uani d . . . 1.0 . .
Ag Ag8 0.46389(4) 0.51957(3) 0.24908(4) 0.04226(14) Uani d . . . 1.0 . .
Ag Ag9 0.67282(3) 0.77180(3) 0.62273(4) 0.04340(14) Uani d . . . 1.0 . .
Cl Cl1 0.5 0.5 0.5 0.0393(5) Uani d . P S 1.0 . .
P P1 0.05185(12) 0.38949(12) 0.19621(13) 0.0411(4) Uani d . . . 1.0 . .
P P2 0.41336(12) 0.58908(12) 0.17426(13) 0.0415(4) Uani d . . . 1.0 . .
P P3 0.79612(12) 0.86280(12) 0.66296(13) 0.0424(5) Uani d . . . 1.0 . .
C C1 0.5609(5) 0.3247(4) 0.3557(5) 0.0424(17) Uani d . . . 1.0 . .
C C2 0.5731(5) 0.2680(5) 0.3068(5) 0.0442(18) Uani d . . . 1.0 . .
C C3 0.5833(5) 0.1995(5) 0.2450(5) 0.0474(19) Uani d . . . 1.0 . .
C C4 0.5558(6) 0.1242(6) 0.2257(7) 0.068(3) Uani d . . . 1.0 . .
H H4 0.5307 0.1162 0.2547 0.081 Uiso calc U . R 1.0 . .
C C5 0.5641(8) 0.0593(6) 0.1641(9) 0.091(4) Uani d . . . 1.0 . .
H H5 0.5447 0.0072 0.1507 0.109 Uiso calc U . R 1.0 . .
C C6 0.6010(8) 0.0714(8) 0.1223(9) 0.098(4) Uani d . . . 1.0 . .
H H6 0.6063 0.027 0.0799 0.117 Uiso calc U . R 1.0 . .
C C7 0.6302(7) 0.1474(8) 0.1415(8) 0.090(4) Uani d . . . 1.0 . .
H H7 0.6557 0.1554 0.1128 0.108 Uiso calc U . R 1.0 . .
C C8 0.6216(6) 0.2108(6) 0.2028(7) 0.067(3) Uani d . . . 1.0 . .
H H8 0.6419 0.2631 0.2169 0.08 Uiso calc U . R 1.0 . .
C C9 0.3788(5) 0.4073(5) 0.2246(6) 0.0428(17) Uani d . . . 1.0 . .
C C10 0.3773(4) 0.3580(5) 0.1596(6) 0.0456(19) Uani d . . . 1.0 . .
C C11 0.3765(5) 0.2985(5) 0.0819(6) 0.052(2) Uani d . . . 1.0 . .
C C12 0.3265(6) 0.2929(6) 0.0020(7) 0.066(3) Uani d . . . 1.0 . .
H H12 0.2933 0.328 -0.0015 0.079 Uiso calc U . R 1.0 . .
C C13 0.3252(8) 0.2351(8) -0.0735(8) 0.088(4) Uani d . . . 1.0 . .
H H13 0.2904 0.2301 -0.1285 0.106 Uiso calc U . R 1.0 . .
C C14 0.3761(9) 0.1852(7) -0.0663(9) 0.088(4) Uani d . . . 1.0 . .
H H14 0.3768 0.1469 -0.1165 0.105 Uiso calc U . R 1.0 . .
C C15 0.4243(7) 0.1910(6) 0.0112(8) 0.080(3) Uani d . . . 1.0 . .
H H15 0.4582 0.1564 0.0149 0.096 Uiso calc U . R 1.0 . .
C C16 0.4248(6) 0.2467(6) 0.0856(7) 0.063(2) Uani d . . . 1.0 . .
H H16 0.4585 0.2495 0.1395 0.076 Uiso calc U . R 1.0 . .
C C17 0.3049(5) 0.5776(5) 0.3767(5) 0.0457(19) Uani d . . . 1.0 . .
C C18 0.2729(5) 0.6301(5) 0.3995(6) 0.051(2) Uani d . . . 1.0 . .
C C19 0.2296(6) 0.6882(5) 0.4218(7) 0.056(3) Uani d . P G 0.708(9) A 1
C C20 0.1938(7) 0.7197(7) 0.3698(7) 0.079(5) Uani d . P G 0.708(9) A 1
H H20 0.1951 0.7007 0.3176 0.095 Uiso calc U P R 0.708(9) A 1
C C21 0.1562(7) 0.7789(8) 0.3940(10) 0.107(7) Uani d . P G 0.708(9) A 1
H H21 0.1317 0.8004 0.3584 0.128 Uiso calc U P R 0.708(9) A 1
C C22 0.1543(8) 0.8066(7) 0.4703(11) 0.107(6) Uani d . P G 0.708(9) A 1
H H22 0.1286 0.8471 0.4869 0.128 Uiso calc U P R 0.708(9) A 1
C C23 0.1900(9) 0.7752(8) 0.5224(8) 0.111(6) Uani d . P G 0.708(9) A 1
H H23 0.1887 0.7941 0.5745 0.133 Uiso calc U P R 0.708(9) A 1
C C24 0.2277(7) 0.7160(7) 0.4981(7) 0.090(5) Uani d . P G 0.708(9) A 1
H H24 0.2521 0.6945 0.5337 0.108 Uiso calc U P R 0.708(9) A 1
C C19B 0.2502(13) 0.7037(13) 0.4313(17) 0.056(3) Uani d . P G 0.292(9) A 2
C C20B 0.1682(12) 0.6975(14) 0.3736(18) 0.079(5) Uani d . P G 0.292(9) A 2
H H20B 0.136 0.6516 0.3156 0.095 Uiso calc U P R 0.292(9) A 2
C C21B 0.1334(12) 0.7584(19) 0.401(3) 0.107(7) Uani d . P G 0.292(9) A 2
H H21B 0.0773 0.7542 0.3612 0.128 Uiso calc U P R 0.292(9) A 2
C C22B 0.181(2) 0.8256(17) 0.485(3) 0.107(6) Uani d . P G 0.292(9) A 2
H H22B 0.1567 0.8673 0.5039 0.128 Uiso calc U P R 0.292(9) A 2
C C23B 0.262(2) 0.8318(15) 0.5431(16) 0.111(6) Uani d . P G 0.292(9) A 2
H H23B 0.2947 0.8778 0.6011 0.133 Uiso calc U P R 0.292(9) A 2
C C24B 0.2973(13) 0.7709(16) 0.5161(14) 0.090(5) Uani d . P G 0.292(9) A 2
H H24B 0.3534 0.7752 0.5555 0.108 Uiso calc U P R 0.292(9) A 2
C C25 0.5948(5) 0.5347(5) 0.3614(5) 0.0416(17) Uani d . . . 1.0 . .
C C26 0.6245(5) 0.4990(5) 0.3166(5) 0.0463(19) Uani d . . . 1.0 . .
C C27 0.6599(5) 0.4536(5) 0.2642(6) 0.051(2) Uani d . . . 1.0 . .
C C28 0.6064(6) 0.3942(5) 0.1759(6) 0.058(2) Uani d . . . 1.0 . .
H H28 0.5466 0.3841 0.1495 0.07 Uiso calc U . R 1.0 . .
C C29 0.6386(7) 0.3500(6) 0.1264(7) 0.072(3) Uani d . . . 1.0 . .
H H29 0.6011 0.3101 0.066 0.087 Uiso calc U . R 1.0 . .
C C30 0.7234(8) 0.3631(7) 0.1632(8) 0.084(3) Uani d . . . 1.0 . .
H H30 0.7451 0.3313 0.1288 0.1 Uiso calc U . R 1.0 . .
C C31 0.7780(7) 0.4213(8) 0.2489(9) 0.102(4) Uani d . . . 1.0 . .
H H31 0.8376 0.4295 0.2745 0.123 Uiso calc U . R 1.0 . .
C C32 0.7467(7) 0.4687(7) 0.2990(7) 0.088(4) Uani d . . . 1.0 . .
H H32 0.7851 0.5119 0.3576 0.105 Uiso calc U . R 1.0 . .
C C33 0.5296(4) 0.7127(5) 0.5100(5) 0.0412(17) Uani d . . . 1.0 . .
C C34 0.5141(5) 0.7767(5) 0.5339(5) 0.052(2) Uani d . . . 1.0 . .
C C35 0.5064(15) 0.8516(15) 0.5458(18) 0.055(3) Uani d U P G 0.251(9) B 1
C C36 0.5055(12) 0.8861(16) 0.4991(14) 0.099(5) Uani d U P G 0.251(9) B 1
H H36 0.5106 0.8577 0.4492 0.119 Uiso calc U P R 0.251(9) B 1
C C37 0.4971(14) 0.9622(14) 0.5254(16) 0.142(9) Uani d U P G 0.251(9) B 1
H H37 0.4965 0.9857 0.4935 0.17 Uiso calc U P R 0.251(9) B 1
C C38 0.4896(18) 1.0038(12) 0.5985(17) 0.099(6) Uani d U P G 0.251(9) B 1
H H38 0.4839 1.0558 0.6165 0.119 Uiso calc U P R 0.251(9) B 1
C C39 0.491(2) 0.969(2) 0.6452(18) 0.091(5) Uani d U P G 0.251(9) B 1
H H39 0.4855 0.9977 0.6952 0.109 Uiso calc U P R 0.251(9) B 1
C C40 0.499(2) 0.893(2) 0.619(2) 0.082(4) Uani d U P G 0.251(9) B 1
H H40 0.4996 0.8696 0.6509 0.098 Uiso calc U P R 0.251(9) B 1
C C35B 0.4882(6) 0.8500(4) 0.5633(6) 0.055(3) Uani d U P G 0.749(9) B 2
C C36B 0.5349(6) 0.9150(6) 0.5746(8) 0.099(5) Uani d U P G 0.749(9) B 2
H H36B 0.58 0.9106 0.5636 0.119 Uiso calc U P R 0.749(9) B 2
C C37B 0.5156(7) 0.9865(5) 0.6020(9) 0.142(9) Uani d U P G 0.749(9) B 2
H H37B 0.5475 1.031 0.6098 0.17 Uiso calc U P R 0.749(9) B 2
C C38B 0.4496(7) 0.9930(5) 0.6181(8) 0.099(6) Uani d U P G 0.749(9) B 2
H H38B 0.4364 1.0419 0.6368 0.119 Uiso calc U P R 0.749(9) B 2
C C39B 0.4029(6) 0.9280(6) 0.6068(7) 0.091(5) Uani d U P G 0.749(9) B 2
H H39B 0.3578 0.9324 0.6178 0.109 Uiso calc U P R 0.749(9) B 2
C C40B 0.4222(6) 0.8565(5) 0.5794(7) 0.082(4) Uani d U P G 0.749(9) B 2
H H40B 0.3903 0.812 0.5717 0.098 Uiso calc U P R 0.749(9) B 2
C C41 0.7517(4) 0.5378(5) 0.5496(5) 0.0401(17) Uani d . . . 1.0 . .
C C42 0.7934(5) 0.4987(5) 0.5263(5) 0.0482(19) Uani d . . . 1.0 . .
C C43 0.8464(9) 0.4556(5) 0.4985(7) 0.046(3) Uani d . P G 0.730(10) C 1
C C44 0.8102(6) 0.3868(5) 0.4154(5) 0.065(3) Uani d . P G 0.730(10) C 1
H H44 0.7508 0.3699 0.3745 0.078 Uiso calc U P R 0.730(10) C 1
C C45 0.8609(7) 0.3427(5) 0.3921(6) 0.078(4) Uani d . P G 0.730(10) C 1
H H45 0.8362 0.2957 0.3353 0.093 Uiso calc U P R 0.730(10) C 1
C C46 0.9478(7) 0.3674(9) 0.4520(9) 0.084(5) Uani d . P G 0.730(10) C 1
H H46 0.9825 0.3373 0.4361 0.101 Uiso calc U P R 0.730(10) C 1
C C47 0.9840(6) 0.4362(10) 0.5351(8) 0.084(5) Uani d . P G 0.730(10) C 1
H H47 1.0434 0.453 0.576 0.101 Uiso calc U P R 0.730(10) C 1
C C48 0.9333(9) 0.4802(7) 0.5584(6) 0.068(5) Uani d . P G 0.730(10) C 1
H H48 0.9581 0.5272 0.6152 0.081 Uiso calc U P R 0.730(10) C 1
C C43B 0.846(3) 0.4448(16) 0.508(2) 0.046(3) Uani d . P G 0.270(10) C 2
C C44B 0.8094(16) 0.3624(16) 0.4553(17) 0.065(3) Uani d . P G 0.270(10) C 2
H H44B 0.7524 0.3392 0.4359 0.078 Uiso calc U P R 0.270(10) C 2
C C45B 0.857(2) 0.3138(16) 0.431(2) 0.078(4) Uani d . P G 0.270(10) C 2
H H45B 0.8318 0.2575 0.3949 0.093 Uiso calc U P R 0.270(10) C 2
C C46B 0.940(2) 0.348(3) 0.459(3) 0.084(5) Uani d . P G 0.270(10) C 2
H H46B 0.9722 0.3145 0.4428 0.101 Uiso calc U P R 0.270(10) C 2
C C47B 0.9762(19) 0.430(3) 0.512(3) 0.084(5) Uani d . P G 0.270(10) C 2
H H47B 1.0332 0.4534 0.5317 0.101 Uiso calc U P R 0.270(10) C 2
C C48B 0.929(3) 0.4788(18) 0.537(3) 0.068(5) Uani d . P G 0.270(10) C 2
H H48B 0.9538 0.5351 0.5727 0.081 Uiso calc U P R 0.270(10) C 2
C C49 0.6824(4) 0.7122(5) 0.7036(5) 0.0426(18) Uani d . . . 1.0 . .
C C50 0.6920(5) 0.7664(5) 0.7710(5) 0.0436(18) Uani d . . . 1.0 . .
C C51 0.7041(4) 0.8284(4) 0.8526(5) 0.0435(18) Uani d . . . 1.0 . .
C C52 0.6643(6) 0.8862(5) 0.8575(6) 0.059(2) Uani d . . . 1.0 . .
H H52 0.6289 0.887 0.8062 0.07 Uiso calc U . R 1.0 . .
C C53 0.6760(7) 0.9437(6) 0.9381(8) 0.076(3) Uani d . . . 1.0 . .
H H53 0.649 0.9842 0.9417 0.091 Uiso calc U . R 1.0 . .
C C54 0.7257(7) 0.9424(6) 1.0116(8) 0.075(3) Uani d . . . 1.0 . .
H H54 0.7315 0.9813 1.0655 0.09 Uiso calc U . R 1.0 . .
C C55 0.7677(6) 0.8864(6) 1.0098(6) 0.062(2) Uani d . . . 1.0 . .
H H55 0.8029 0.8868 1.0619 0.074 Uiso calc U . R 1.0 . .
C C56 0.7576(5) 0.8288(5) 0.9295(6) 0.052(2) Uani d . . . 1.0 . .
H H56 0.7868 0.7899 0.9269 0.062 Uiso calc U . R 1.0 . .
C C57 0.0445(5) 0.3228(5) 0.0924(5) 0.0418(17) Uani d . . . 1.0 . .
C C58 -0.0269(5) 0.2566(5) 0.0200(6) 0.053(2) Uani d . . . 1.0 . .
H H58 -0.0741 0.2433 0.024 0.063 Uiso calc U . R 1.0 . .
C C59 -0.0279(6) 0.2111(5) -0.0573(5) 0.053(2) Uani d . . . 1.0 . .
H H59 -0.077 0.1669 -0.1058 0.063 Uiso calc U . R 1.0 . .
C C60 0.0383(6) 0.2261(6) -0.0679(6) 0.058(2) Uani d . . . 1.0 . .
C C61 0.1080(6) 0.2914(6) 0.0040(6) 0.061(2) Uani d . . . 1.0 . .
H H61 0.1547 0.3043 -0.0009 0.073 Uiso calc U . R 1.0 . .
C C62 0.1123(5) 0.3387(5) 0.0830(6) 0.051(2) Uani d . . . 1.0 . .
H H62 0.1619 0.3824 0.1312 0.061 Uiso calc U . R 1.0 . .
C C63 0.0342(8) 0.1763(6) -0.1534(7) 0.081(3) Uani d . . . 1.0 . .
H H63A 0.0471 0.1272 -0.1586 0.122 Uiso calc U . R 1.0 . .
H H63B 0.0758 0.2065 -0.1551 0.122 Uiso calc U . R 1.0 . .
H H63C -0.0231 0.1628 -0.2023 0.122 Uiso calc U . R 1.0 . .
C C64 -0.0036(5) 0.3266(4) 0.2129(5) 0.0436(18) Uani d . . . 1.0 . .
C C65 -0.0910(5) 0.2914(5) 0.1622(6) 0.056(2) Uani d . . . 1.0 . .
H H65 -0.125 0.3044 0.1204 0.067 Uiso calc U . R 1.0 . .
C C66 -0.1299(6) 0.2375(6) 0.1712(6) 0.060(2) Uani d . . . 1.0 . .
H H66 -0.1899 0.2132 0.135 0.072 Uiso calc U . R 1.0 . .
C C67 -0.0815(5) 0.2193(5) 0.2329(6) 0.055(2) Uani d . . . 1.0 . .
C C68 0.0054(5) 0.2561(5) 0.2849(6) 0.052(2) Uani d . . . 1.0 . .
H H68 0.0392 0.2451 0.3285 0.062 Uiso calc U . R 1.0 . .
C C69 0.0441(5) 0.3084(5) 0.2747(5) 0.0488(19) Uani d . . . 1.0 . .
H H69 0.1041 0.3322 0.3106 0.059 Uiso calc U . R 1.0 . .
C C70 -0.1230(6) 0.1561(6) 0.2395(7) 0.070(3) Uani d . . . 1.0 . .
H H70A -0.1166 0.1046 0.2056 0.106 Uiso calc U . R 1.0 . .
H H70B -0.1836 0.1512 0.216 0.106 Uiso calc U . R 1.0 . .
H H70C -0.0953 0.1722 0.3013 0.106 Uiso calc U . R 1.0 . .
C C71 -0.0119(5) 0.4541(5) 0.1764(5) 0.0439(18) Uani d . . . 1.0 . .
C C72 0.0101(6) 0.5303(5) 0.2479(6) 0.065(3) Uani d . . . 1.0 . .
H H72 0.0546 0.5454 0.3049 0.078 Uiso calc U . R 1.0 . .
C C73 -0.0319(6) 0.5843(6) 0.2370(7) 0.072(3) Uani d . . . 1.0 . .
H H73 -0.0158 0.6357 0.2869 0.086 Uiso calc U . R 1.0 . .
C C74 -0.0965(5) 0.5651(5) 0.1554(6) 0.052(2) Uani d . . . 1.0 . .
C C75 -0.1173(6) 0.4908(6) 0.0857(6) 0.066(3) Uani d . . . 1.0 . .
H H75 -0.1616 0.476 0.0287 0.079 Uiso calc U . R 1.0 . .
C C76 -0.0756(6) 0.4357(6) 0.0955(6) 0.062(2) Uani d . . . 1.0 . .
H H76 -0.0916 0.3846 0.0452 0.075 Uiso calc U . R 1.0 . .
C C77 -0.1386(6) 0.6265(6) 0.1444(7) 0.071(3) Uani d . . . 1.0 . .
H H77A -0.1513 0.6205 0.0888 0.106 Uiso calc U . R 1.0 . .
H H77B -0.1001 0.6802 0.1934 0.106 Uiso calc U . R 1.0 . .
H H77C -0.1915 0.6185 0.144 0.106 Uiso calc U . R 1.0 . .
C C78 0.3912(5) 0.5318(5) 0.0626(5) 0.0448(18) Uani d . . . 1.0 . .
C C79 0.4254(5) 0.4701(5) 0.0385(6) 0.051(2) Uani d . . . 1.0 . .
H H79 0.4615 0.4593 0.0815 0.062 Uiso calc U . R 1.0 . .
C C80 0.4086(6) 0.4237(6) -0.0463(6) 0.059(2) Uani d . . . 1.0 . .
H H80 0.4333 0.3819 -0.0604 0.07 Uiso calc U . R 1.0 . .
C C81 0.3566(5) 0.4374(5) -0.1109(5) 0.052(2) Uani d . . . 1.0 . .
C C82 0.3233(6) 0.5005(6) -0.0873(6) 0.060(2) Uani d . . . 1.0 . .
H H82 0.289 0.5121 -0.1302 0.072 Uiso calc U . R 1.0 . .
C C83 0.3389(5) 0.5466(5) -0.0031(5) 0.051(2) Uani d . . . 1.0 . .
H H83 0.3143 0.5886 0.0108 0.061 Uiso calc U . R 1.0 . .
C C84 0.3368(7) 0.3882(7) -0.2038(6) 0.075(3) Uani d . . . 1.0 . .
H H84A 0.3866 0.4031 -0.206 0.112 Uiso calc U . R 1.0 . .
H H84B 0.2884 0.3979 -0.242 0.112 Uiso calc U . R 1.0 . .
H H84C 0.3227 0.3314 -0.2241 0.112 Uiso calc U . R 1.0 . .
C C85 0.4898(5) 0.6842(5) 0.2270(5) 0.0467(18) Uani d . . . 1.0 . .
C C86 0.4981(5) 0.7155(5) 0.1810(6) 0.055(2) Uani d . . . 1.0 . .
H H86 0.4585 0.6898 0.1196 0.066 Uiso calc U . R 1.0 . .
C C87 0.5638(6) 0.7841(5) 0.2236(7) 0.064(3) Uani d . . . 1.0 . .
H H87 0.5674 0.8049 0.1908 0.077 Uiso calc U . R 1.0 . .
C C88 0.6238(7) 0.8228(6) 0.3122(7) 0.074(3) Uani d . . . 1.0 . .
C C89 0.6121(8) 0.7920(7) 0.3567(7) 0.092(4) Uani d U . . 1.0 . .
H H89 0.6513 0.818 0.4182 0.11 Uiso calc U . R 1.0 . .
C C90 0.5467(7) 0.7256(6) 0.3167(6) 0.074(3) Uani d . . . 1.0 . .
H H90 0.5404 0.708 0.3509 0.089 Uiso calc U . R 1.0 . .
C C91 0.6991(8) 0.8938(7) 0.3565(9) 0.108(5) Uani d . . . 1.0 . .
H H91A 0.6959 0.9054 0.3131 0.162 Uiso calc U . R 1.0 . .
H H91B 0.7521 0.8814 0.3816 0.162 Uiso calc U . R 1.0 . .
H H91C 0.698 0.9404 0.4035 0.162 Uiso calc U . R 1.0 . .
C C92 0.3130(5) 0.6057(5) 0.1609(5) 0.0442(18) Uani d . . . 1.0 . .
C C93 0.2899(5) 0.6708(5) 0.1562(5) 0.050(2) Uani d . . . 1.0 . .
H H93 0.3289 0.7103 0.1641 0.061 Uiso calc U . R 1.0 . .
C C94 0.2097(5) 0.6773(5) 0.1400(5) 0.052(2) Uani d . . . 1.0 . .
H H94 0.1939 0.7208 0.1356 0.063 Uiso calc U . R 1.0 . .
C C95 0.1520(5) 0.6207(6) 0.1302(6) 0.055(2) Uani d . . . 1.0 . .
C C96 0.1762(6) 0.5577(6) 0.1361(7) 0.065(3) Uani d . . . 1.0 . .
H H96 0.1378 0.5188 0.1298 0.078 Uiso calc U . R 1.0 . .
C C97 0.2557(5) 0.5497(5) 0.1511(6) 0.054(2) Uani d . . . 1.0 . .
H H97 0.2708 0.5057 0.1547 0.065 Uiso calc U . R 1.0 . .
C C98 0.0641(6) 0.6279(7) 0.1119(8) 0.081(3) Uani d . . . 1.0 . .
H H98A 0.0334 0.6271 0.057 0.121 Uiso calc U . R 1.0 . .
H H98B 0.0699 0.6782 0.1605 0.121 Uiso calc U . R 1.0 . .
H H98C 0.0323 0.5831 0.1063 0.121 Uiso calc U . R 1.0 . .
C C99 0.8326(5) 0.8167(5) 0.5869(5) 0.0454(18) Uani d . . . 1.0 . .
C C100 0.7888(5) 0.7408(5) 0.5168(6) 0.057(2) Uani d . . . 1.0 . .
H H100 0.7409 0.7122 0.5099 0.069 Uiso calc U . R 1.0 . .
C C101 0.8120(6) 0.7033(6) 0.4539(7) 0.071(3) Uani d . . . 1.0 . .
H H101 0.7791 0.6508 0.4042 0.085 Uiso calc U . R 1.0 . .
C C102 0.8826(6) 0.7431(6) 0.4649(6) 0.067(3) Uani d . . . 1.0 . .
C C103 0.9297(6) 0.8190(6) 0.5383(7) 0.071(3) Uani d . . . 1.0 . .
H H103 0.9796 0.8464 0.5472 0.085 Uiso calc U . R 1.0 . .
C C104 0.9058(6) 0.8557(6) 0.5985(6) 0.071(3) Uani d . . . 1.0 . .
H H104 0.9392 0.9079 0.6485 0.085 Uiso calc U . R 1.0 . .
C C105 0.9100(8) 0.7059(8) 0.3974(7) 0.093(4) Uani d . . . 1.0 . .
H H10A 0.8792 0.6487 0.3572 0.14 Uiso calc U . R 1.0 . .
H H10B 0.9713 0.7136 0.4281 0.14 Uiso calc U . R 1.0 . .
H H10C 0.8969 0.7318 0.3638 0.14 Uiso calc U . R 1.0 . .
C C106 0.7788(5) 0.9534(5) 0.6643(5) 0.051(2) Uani d . . . 1.0 . .
C C107 0.7775(8) 0.9680(6) 0.6026(7) 0.084(4) Uani d . . . 1.0 . .
H H107 0.7944 0.9353 0.5635 0.101 Uiso calc U . R 1.0 . .
C C108 0.7506(9) 1.0320(7) 0.5998(8) 0.095(4) Uani d U . . 1.0 . .
H H108 0.7491 1.042 0.5574 0.114 Uiso calc U . R 1.0 . .
C C109 0.7255(10) 1.0824(7) 0.6567(8) 0.099(4) Uani d . . . 1.0 . .
C C110 0.7379(8) 1.0708(7) 0.7219(7) 0.086(3) Uani d . . . 1.0 . .
H H110 0.7304 1.1081 0.7675 0.103 Uiso calc U . R 1.0 . .
C C111 0.7610(6) 1.0060(5) 0.7235(6) 0.060(2) Uani d . . . 1.0 . .
H H111 0.7646 0.9977 0.7676 0.072 Uiso calc U . R 1.0 . .
C C112 0.6931(11) 1.1492(8) 0.6486(9) 0.132(6) Uani d U . . 1.0 . .
H H11A 0.7415 1.1955 0.6778 0.198 Uiso calc U . R 1.0 . .
H H11B 0.6595 1.1643 0.6765 0.198 Uiso calc U . R 1.0 . .
H H11C 0.6574 1.131 0.5863 0.198 Uiso calc U . R 1.0 . .
C C113 0.8874(4) 0.8974(4) 0.7708(5) 0.0421(17) Uani d . . . 1.0 . .
C C114 0.9562(5) 0.9651(5) 0.8168(6) 0.059(2) Uani d . . . 1.0 . .
H H114 0.9544 0.9979 0.7938 0.07 Uiso calc U . R 1.0 . .
C C115 1.0268(5) 0.9845(5) 0.8957(5) 0.055(2) Uani d . . . 1.0 . .
H H115 1.0726 1.0312 0.9264 0.066 Uiso calc U . R 1.0 . .
C C116 1.0331(5) 0.9381(5) 0.9313(5) 0.0483(19) Uani d . . . 1.0 . .
C C117 0.9636(5) 0.8731(5) 0.8880(5) 0.0481(19) Uani d . . . 1.0 . .
H H117 0.9649 0.8418 0.9125 0.058 Uiso calc U . R 1.0 . .
C C118 0.8919(5) 0.8533(5) 0.8091(5) 0.0452(18) Uani d . . . 1.0 . .
H H118 0.8448 0.8085 0.7806 0.054 Uiso calc U . R 1.0 . .
C C119 1.1126(5) 0.9586(6) 1.0149(6) 0.059(2) Uani d . . . 1.0 . .
H H11D 1.1479 0.9256 1.0007 0.089 Uiso calc U . R 1.0 . .
H H11E 1.0971 0.9485 1.0508 0.089 Uiso calc U . R 1.0 . .
H H11F 1.1445 1.0151 1.0477 0.089 Uiso calc U . R 1.0 . .
Sb Sb1 0.64724(5) 0.14490(4) 0.89871(5) 0.06577(18) Uani d . . . 1.0 . .
F F1 0.6114(4) 0.1514(4) 0.7987(3) 0.0679(18) Uani d . P G 0.808(8) D 1
F F2 0.5336(3) 0.1176(5) 0.8630(5) 0.124(4) Uani d U P G 0.808(8) D 1
F F3 0.6595(6) 0.2519(3) 0.9618(4) 0.113(4) Uani d . P G 0.808(8) D 1
F F4 0.7604(3) 0.1735(5) 0.9318(5) 0.114(4) Uani d U P G 0.808(8) D 1
F F5 0.6350(5) 0.0365(2) 0.8339(4) 0.123(4) Uani d U P G 0.808(8) D 1
F F6 0.6796(4) 0.1366(4) 0.9939(4) 0.093(2) Uani d . P G 0.808(8) D 1
F F1B 0.628(2) 0.1651(17) 0.8161(16) 0.0679(18) Uani d . P G 0.192(8) D 2
F F2B 0.5655(18) 0.191(2) 0.914(2) 0.124(4) Uani d U P G 0.192(8) D 2
F F3B 0.7300(19) 0.2535(12) 0.9858(18) 0.113(4) Uani d . P G 0.192(8) D 2
F F4B 0.7431(17) 0.114(2) 0.905(2) 0.114(4) Uani d . P G 0.192(8) D 2
F F5B 0.5774(18) 0.0491(13) 0.8332(19) 0.123(4) Uani d U P G 0.192(8) D 2
F F6B 0.6768(19) 0.1386(18) 1.0009(17) 0.093(2) Uani d . P G 0.192(8) D 2
Sb Sb2 0.0360(7) 0.0594(5) 0.6114(6) 0.084(2) Uani d U P G 0.254(12) E -1
F F7 0.0465(16) 0.0339(14) 0.6920(13) 0.151(8) Uiso d . P G 0.254(12) E -1
F F8 -0.0116(15) 0.1364(11) 0.6567(15) 0.151(8) Uiso d . P G 0.254(12) E -1
F F9 -0.0710(9) -0.0164(12) 0.5310(12) 0.151(8) Uiso d . P G 0.254(12) E -1
F F10 0.0798(15) -0.0190(11) 0.5633(16) 0.151(8) Uiso d . P G 0.254(12) E -1
F F11 0.1413(10) 0.1362(12) 0.6889(13) 0.151(8) Uiso d . P G 0.254(12) E -1
F F12 0.0230(18) 0.0872(13) 0.5309(12) 0.151(8) Uiso d . P G 0.254(12) E -1
Sb Sb2B 0.0595(14) 0.0606(9) 0.6185(11) 0.137(6) Uani d . P G 0.180(12) F -2
F F7B 0.062(3) -0.0424(12) 0.560(2) 0.174(13) Uiso d . P G 0.180(12) F -2
F F8B 0.015(2) 0.029(2) 0.670(2) 0.174(13) Uiso d . P G 0.180(12) F -2
F F9B -0.0496(18) 0.031(2) 0.5244(19) 0.174(13) Uiso d . P G 0.180(12) F -2
F F10B 0.100(3) 0.092(2) 0.565(2) 0.174(13) Uiso d . P G 0.180(12) F -2
F F11B 0.1672(15) 0.093(2) 0.7143(18) 0.174(13) Uiso d . P G 0.180(12) F -2
F F12B 0.054(3) 0.1633(13) 0.679(2) 0.174(13) Uiso d . P G 0.180(12) F -2
Sb Sb2C 0.0149(11) 0.0209(11) 0.5400(15) 0.106(7) Uani d U P G 0.066(4) G -3
F F7C 0.086(5) 0.019(5) 0.498(6) 0.15(2) Uiso d . P G 0.066(4) G -3
F F8C 0.086(5) -0.017(5) 0.605(5) 0.15(2) Uiso d . P G 0.066(4) G -3
F F9C -0.049(5) -0.083(2) 0.445(4) 0.15(2) Uiso d . P G 0.066(4) G -3
F F10C -0.058(5) 0.056(5) 0.473(5) 0.15(2) Uiso d . P G 0.066(4) G -3
F F11C 0.077(5) 0.124(2) 0.636(4) 0.15(2) Uiso d . P G 0.066(4) G -3
F F12C -0.055(5) 0.020(5) 0.584(6) 0.15(2) Uiso d . P G 0.066(4) G -3

loop_
_atom_site_aniso_label
_atom_site_aniso_U_11
_atom_site_aniso_U_22
_atom_site_aniso_U_33
_atom_site_aniso_U_12
_atom_site_aniso_U_13
_atom_site_aniso_U_23
Ag1 0.0464(3) 0.0512(3) 0.0492(3) 0.0136(3) 0.0244(3) 0.0327(3)
Ag2 0.0374(3) 0.0476(3) 0.0508(3) 0.0105(2) 0.0191(3) 0.0304(3)
Ag3 0.0411(3) 0.0449(3) 0.0459(3) 0.0063(2) 0.0185(3) 0.0260(3)
Ag4 0.0408(3) 0.0549(4) 0.0534(4) 0.0136(3) 0.0255(3) 0.0336(3)
Ag5 0.0430(3) 0.0469(3) 0.0399(3) 0.0117(3) 0.0197(3) 0.0235(3)
Ag6 0.0413(3) 0.0461(3) 0.0461(3) 0.0140(3) 0.0210(3) 0.0274(3)
Ag7 0.0349(3) 0.0507(3) 0.0453(3) 0.0101(2) 0.0174(2) 0.0268(3)
Ag8 0.0444(3) 0.0480(3) 0.0436(3) 0.0158(3) 0.0226(3) 0.0312(3)
Ag9 0.0389(3) 0.0433(3) 0.0460(3) 0.0069(2) 0.0204(3) 0.0246(3)
Cl1 0.0408(12) 0.0422(13) 0.0409(13) 0.0186(11) 0.0240(11) 0.0234(11)
P1 0.0330(9) 0.0494(11) 0.0429(11) 0.0117(8) 0.0178(8) 0.0280(9)
P2 0.0422(10) 0.0469(11) 0.0449(11) 0.0144(9) 0.0218(9) 0.0320(9)
P3 0.0424(10) 0.0445(11) 0.0391(10) 0.0056(9) 0.0178(9) 0.0253(9)
C1 0.044(4) 0.038(4) 0.045(4) 0.015(3) 0.021(3) 0.024(4)
C2 0.050(4) 0.042(4) 0.047(4) 0.019(4) 0.026(4) 0.028(4)
C3 0.049(4) 0.043(4) 0.053(5) 0.026(4) 0.027(4) 0.027(4)
C4 0.067(6) 0.057(6) 0.084(7) 0.027(5) 0.046(6) 0.035(5)
C5 0.090(8) 0.043(6) 0.120(10) 0.018(5) 0.062(8) 0.025(6)
C6 0.083(8) 0.085(9) 0.104(10) 0.033(7) 0.060(8) 0.024(8)
C7 0.082(8) 0.111(10) 0.094(9) 0.046(7) 0.067(7) 0.046(8)
C8 0.056(5) 0.076(7) 0.078(7) 0.022(5) 0.044(5) 0.039(6)
C9 0.038(4) 0.047(4) 0.056(5) 0.014(3) 0.025(4) 0.035(4)
C10 0.033(4) 0.056(5) 0.052(5) 0.007(3) 0.016(4) 0.038(4)
C11 0.048(4) 0.056(5) 0.058(5) 0.003(4) 0.030(4) 0.032(4)
C12 0.080(7) 0.068(6) 0.073(6) 0.021(5) 0.049(6) 0.046(5)
C13 0.111(9) 0.108(9) 0.077(8) 0.024(8) 0.057(7) 0.063(7)
C14 0.114(10) 0.080(8) 0.086(8) 0.016(7) 0.075(8) 0.036(7)
C15 0.084(7) 0.061(6) 0.104(9) 0.016(5) 0.069(7) 0.032(6)
C16 0.050(5) 0.060(6) 0.083(7) 0.017(4) 0.038(5) 0.037(5)
C17 0.038(4) 0.055(5) 0.042(4) 0.008(4) 0.015(3) 0.031(4)
C18 0.045(4) 0.059(5) 0.054(5) 0.015(4) 0.021(4) 0.037(4)
C19 0.042(7) 0.053(7) 0.075(7) 0.014(6) 0.030(6) 0.035(6)
C20 0.075(10) 0.061(10) 0.096(9) 0.021(8) 0.038(8) 0.045(8)
C21 0.070(11) 0.066(12) 0.149(15) 0.022(9) 0.039(11) 0.051(11)
C22 0.101(14) 0.079(12) 0.171(18) 0.055(12) 0.091(15) 0.066(13)
C23 0.123(15) 0.129(16) 0.145(16) 0.059(13) 0.106(14) 0.083(14)
C24 0.097(11) 0.087(11) 0.127(14) 0.044(9) 0.080(11) 0.065(11)
C19B 0.042(7) 0.053(7) 0.075(7) 0.014(6) 0.030(6) 0.035(6)
C20B 0.075(10) 0.061(10) 0.096(9) 0.021(8) 0.038(8) 0.045(8)
C21B 0.070(11) 0.066(12) 0.149(15) 0.022(9) 0.039(11) 0.051(11)
C22B 0.101(14) 0.079(12) 0.171(18) 0.055(12) 0.091(15) 0.066(13)
C23B 0.123(15) 0.129(16) 0.145(16) 0.059(13) 0.106(14) 0.083(14)
C24B 0.097(11) 0.087(11) 0.127(14) 0.044(9) 0.080(11) 0.065(11)
C25 0.041(4) 0.046(4) 0.048(4) 0.013(3) 0.022(4) 0.033(4)
C26 0.040(4) 0.050(5) 0.050(5) 0.010(4) 0.018(4) 0.033(4)
C27 0.051(5) 0.057(5) 0.063(5) 0.023(4) 0.036(4) 0.037(5)
C28 0.059(5) 0.055(5) 0.076(6) 0.017(4) 0.046(5) 0.036(5)
C29 0.074(7) 0.064(6) 0.076(7) 0.014(5) 0.047(6) 0.028(5)
C30 0.086(8) 0.097(9) 0.096(9) 0.048(7) 0.067(7) 0.051(8)
C31 0.058(6) 0.120(11) 0.100(10) 0.044(7) 0.044(7) 0.036(9)
C32 0.056(6) 0.101(9) 0.085(8) 0.033(6) 0.037(6) 0.035(7)
C33 0.030(3) 0.052(5) 0.043(4) 0.008(3) 0.018(3) 0.028(4)
C34 0.046(4) 0.054(5) 0.047(5) 0.009(4) 0.014(4) 0.032(4)
C35 0.044(6) 0.049(5) 0.061(7) 0.016(5) 0.020(5) 0.028(5)
C36 0.091(7) 0.081(7) 0.118(8) 0.031(5) 0.052(6) 0.050(6)
C37 0.161(16) 0.055(9) 0.21(2) 0.058(10) 0.108(16) 0.064(12)
C38 0.078(11) 0.055(8) 0.120(12) 0.024(8) 0.038(9) 0.029(8)
C39 0.090(10) 0.086(10) 0.091(10) 0.050(9) 0.049(9) 0.040(8)
C40 0.083(9) 0.079(9) 0.091(10) 0.044(8) 0.052(8) 0.043(8)
C35B 0.044(6) 0.049(5) 0.061(7) 0.016(5) 0.020(5) 0.028(5)
C36B 0.091(7) 0.081(7) 0.118(8) 0.031(5) 0.052(6) 0.050(6)
C37B 0.161(16) 0.055(9) 0.21(2) 0.058(10) 0.108(16) 0.064(12)
C38B 0.078(11) 0.055(8) 0.120(12) 0.024(8) 0.038(9) 0.029(8)
C39B 0.090(10) 0.086(10) 0.091(10) 0.050(9) 0.049(9) 0.040(8)
C40B 0.083(9) 0.079(9) 0.091(10) 0.044(8) 0.052(8) 0.043(8)
C41 0.028(3) 0.047(4) 0.038(4) 0.003(3) 0.012(3) 0.023(3)
C42 0.042(4) 0.058(5) 0.037(4) 0.008(4) 0.016(3) 0.024(4)
C43 0.051(5) 0.051(6) 0.046(5) 0.018(5) 0.028(4) 0.031(5)
C44 0.070(7) 0.070(8) 0.036(6) 0.028(6) 0.025(6) 0.016(5)
C45 0.095(10) 0.078(9) 0.061(9) 0.042(8) 0.055(8) 0.023(7)
C46 0.091(9) 0.086(13) 0.099(10) 0.048(9) 0.065(8) 0.049(9)
C47 0.068(7) 0.109(10) 0.080(13) 0.044(7) 0.047(8) 0.046(10)
C48 0.051(6) 0.079(7) 0.072(10) 0.024(5) 0.038(7) 0.034(7)
C43B 0.051(5) 0.051(6) 0.046(5) 0.018(5) 0.028(4) 0.031(5)
C44B 0.070(7) 0.070(8) 0.036(6) 0.028(6) 0.025(6) 0.016(5)
C45B 0.095(10) 0.078(9) 0.061(9) 0.042(8) 0.055(8) 0.023(7)
C46B 0.091(9) 0.086(13) 0.099(10) 0.048(9) 0.065(8) 0.049(9)
C47B 0.068(7) 0.109(10) 0.080(13) 0.044(7) 0.047(8) 0.046(10)
C48B 0.051(6) 0.079(7) 0.072(10) 0.024(5) 0.038(7) 0.034(7)
C49 0.035(4) 0.052(5) 0.058(5) 0.011(3) 0.024(4) 0.043(4)
C50 0.037(4) 0.048(4) 0.050(5) 0.007(3) 0.022(4) 0.030(4)
C51 0.033(4) 0.043(4) 0.055(5) 0.007(3) 0.024(3) 0.027(4)
C52 0.062(5) 0.053(5) 0.068(6) 0.023(4) 0.037(5) 0.033(5)
C53 0.079(7) 0.053(6) 0.095(8) 0.022(5) 0.055(7) 0.030(6)
C54 0.075(7) 0.062(6) 0.076(7) 0.004(5) 0.053(6) 0.017(6)
C55 0.054(5) 0.063(6) 0.052(5) -0.003(5) 0.025(4) 0.022(5)
C56 0.041(4) 0.051(5) 0.063(5) 0.005(4) 0.029(4) 0.030(4)
C57 0.041(4) 0.048(4) 0.045(4) 0.017(3) 0.023(3) 0.031(4)
C58 0.055(5) 0.056(5) 0.056(5) 0.014(4) 0.034(4) 0.032(4)
C59 0.061(5) 0.045(4) 0.038(4) 0.013(4) 0.017(4) 0.019(4)
C60 0.079(6) 0.059(5) 0.066(6) 0.037(5) 0.049(5) 0.041(5)
C61 0.070(6) 0.076(6) 0.075(6) 0.037(5) 0.053(5) 0.052(6)
C62 0.046(4) 0.058(5) 0.061(5) 0.021(4) 0.029(4) 0.039(4)
C63 0.121(9) 0.078(7) 0.072(7) 0.040(7) 0.066(7) 0.042(6)
C64 0.036(4) 0.043(4) 0.045(4) 0.007(3) 0.023(3) 0.018(4)
C65 0.042(4) 0.067(6) 0.058(5) 0.011(4) 0.026(4) 0.035(5)
C66 0.048(5) 0.068(6) 0.058(5) 0.006(4) 0.030(4) 0.029(5)
C67 0.053(5) 0.052(5) 0.067(6) 0.015(4) 0.040(5) 0.028(4)
C68 0.059(5) 0.050(5) 0.056(5) 0.022(4) 0.036(4) 0.028(4)
C69 0.048(4) 0.045(4) 0.048(5) 0.007(4) 0.024(4) 0.024(4)
C70 0.065(6) 0.060(6) 0.093(7) 0.013(5) 0.051(6) 0.036(6)
C71 0.043(4) 0.050(4) 0.039(4) 0.012(3) 0.019(3) 0.027(4)
C72 0.075(6) 0.073(6) 0.044(5) 0.037(5) 0.028(5) 0.032(5)
C73 0.088(7) 0.063(6) 0.066(6) 0.038(6) 0.042(6) 0.033(5)
C74 0.048(4) 0.067(6) 0.066(6) 0.029(4) 0.036(4) 0.046(5)
C75 0.063(6) 0.073(6) 0.052(5) 0.036(5) 0.023(5) 0.032(5)
C76 0.059(5) 0.061(6) 0.045(5) 0.030(5) 0.017(4) 0.023(4)
C77 0.069(6) 0.075(7) 0.092(7) 0.038(5) 0.046(6) 0.055(6)
C78 0.040(4) 0.049(4) 0.053(5) 0.009(3) 0.024(4) 0.033(4)
C79 0.056(5) 0.064(5) 0.056(5) 0.028(4) 0.033(4) 0.044(5)
C80 0.060(5) 0.074(6) 0.061(6) 0.028(5) 0.039(5) 0.042(5)
C81 0.039(4) 0.069(6) 0.048(5) 0.010(4) 0.023(4) 0.031(4)
C82 0.058(5) 0.076(6) 0.047(5) 0.021(5) 0.022(4) 0.038(5)
C83 0.053(5) 0.059(5) 0.047(5) 0.020(4) 0.024(4) 0.035(4)
C84 0.075(7) 0.096(8) 0.052(6) 0.028(6) 0.038(5) 0.035(6)
C85 0.052(4) 0.044(4) 0.049(5) 0.016(4) 0.026(4) 0.029(4)
C86 0.055(5) 0.061(5) 0.058(5) 0.016(4) 0.027(4) 0.040(5)
C87 0.073(6) 0.060(6) 0.084(7) 0.018(5) 0.047(6) 0.051(5)
C88 0.081(7) 0.063(6) 0.073(7) -0.001(5) 0.040(6) 0.033(5)
C89 0.105(9) 0.082(7) 0.059(6) -0.019(6) 0.029(6) 0.035(6)
C90 0.084(7) 0.064(6) 0.059(6) -0.010(5) 0.027(5) 0.035(5)
C91 0.104(9) 0.087(9) 0.106(10) -0.021(7) 0.050(8) 0.041(8)
C92 0.046(4) 0.049(4) 0.040(4) 0.011(4) 0.020(3) 0.028(4)
C93 0.052(5) 0.058(5) 0.048(5) 0.016(4) 0.026(4) 0.033(4)
C94 0.060(5) 0.058(5) 0.050(5) 0.028(4) 0.030(4) 0.035(4)
C95 0.044(4) 0.072(6) 0.059(5) 0.024(4) 0.022(4) 0.047(5)
C96 0.053(5) 0.078(6) 0.086(7) 0.017(5) 0.033(5) 0.062(6)
C97 0.043(4) 0.068(6) 0.071(6) 0.022(4) 0.026(4) 0.054(5)
C98 0.065(6) 0.120(9) 0.112(9) 0.045(6) 0.054(6) 0.091(8)
C99 0.052(4) 0.045(4) 0.044(4) 0.005(4) 0.023(4) 0.029(4)
C100 0.051(5) 0.049(5) 0.074(6) 0.011(4) 0.039(5) 0.028(5)
C101 0.068(6) 0.065(6) 0.061(6) 0.005(5) 0.036(5) 0.020(5)
C102 0.064(6) 0.086(7) 0.060(6) 0.020(5) 0.035(5) 0.044(6)
C103 0.069(6) 0.079(7) 0.071(6) 0.004(5) 0.047(5) 0.035(6)
C104 0.070(6) 0.069(6) 0.059(6) -0.007(5) 0.039(5) 0.022(5)
C105 0.090(8) 0.125(10) 0.071(7) 0.029(7) 0.055(7) 0.046(7)
C106 0.059(5) 0.045(4) 0.050(5) 0.014(4) 0.025(4) 0.029(4)
C107 0.154(11) 0.058(6) 0.061(6) 0.039(7) 0.061(7) 0.041(5)
C108 0.140(8) 0.082(6) 0.083(6) 0.042(6) 0.058(6) 0.057(5)
C109 0.170(13) 0.067(7) 0.071(7) 0.050(8) 0.065(9) 0.040(6)
C110 0.128(10) 0.077(7) 0.054(6) 0.040(7) 0.050(7) 0.035(6)
C111 0.090(7) 0.057(5) 0.051(5) 0.031(5) 0.042(5) 0.035(5)
C112 0.216(14) 0.087(8) 0.107(9) 0.079(9) 0.083(9) 0.061(7)
C113 0.037(4) 0.044(4) 0.046(4) 0.009(3) 0.023(3) 0.023(4)
C114 0.050(5) 0.064(6) 0.061(5) 0.002(4) 0.024(4) 0.039(5)
C115 0.037(4) 0.059(5) 0.052(5) -0.005(4) 0.015(4) 0.028(4)
C116 0.039(4) 0.056(5) 0.045(4) 0.015(4) 0.023(4) 0.023(4)
C117 0.039(4) 0.051(5) 0.051(5) 0.010(4) 0.019(4) 0.030(4)
C118 0.047(4) 0.044(4) 0.044(4) 0.007(3) 0.024(4) 0.024(4)
C119 0.040(4) 0.072(6) 0.051(5) 0.014(4) 0.018(4) 0.029(5)
Sb1 0.0752(4) 0.0638(4) 0.0663(4) 0.0210(3) 0.0365(4) 0.0409(3)
F1 0.086(5) 0.053(4) 0.060(4) 0.020(4) 0.034(4) 0.032(4)
F2 0.091(6) 0.172(9) 0.153(8) 0.030(6) 0.060(5) 0.122(7)
F3 0.189(11) 0.074(5) 0.082(6) 0.053(7) 0.072(7) 0.045(4)
F4 0.080(5) 0.174(10) 0.116(7) 0.038(6) 0.046(5) 0.102(8)
F5 0.189(9) 0.074(5) 0.093(5) 0.057(5) 0.048(6) 0.059(4)
F6 0.112(5) 0.107(5) 0.080(4) 0.030(4) 0.051(4) 0.063(4)
F1B 0.086(5) 0.053(4) 0.060(4) 0.020(4) 0.034(4) 0.032(4)
F2B 0.091(6) 0.172(9) 0.153(8) 0.030(6) 0.060(5) 0.122(7)
F3B 0.189(11) 0.074(5) 0.082(6) 0.053(7) 0.072(7) 0.045(4)
F4B 0.080(5) 0.174(10) 0.116(7) 0.038(6) 0.046(5) 0.102(8)
F5B 0.189(9) 0.074(5) 0.093(5) 0.057(5) 0.048(6) 0.059(4)
F6B 0.112(5) 0.107(5) 0.080(4) 0.030(4) 0.051(4) 0.063(4)
Sb2 0.102(4) 0.082(4) 0.108(5) 0.038(3) 0.073(4) 0.062(4)
Sb2B 0.125(10) 0.101(7) 0.128(9) 0.030(6) 0.062(7) 0.025(6)
Sb2C 0.093(9) 0.098(10) 0.139(13) 0.030(6) 0.058(8) 0.075(9)

loop_
_atom_type_symbol
_atom_type_description
_atom_type_scat_dispersion_real
_atom_type_scat_dispersion_imag
_atom_type_scat_source
C C 0.0033 0.0016 'International Tables Vol C Tables 4.2.6.8 and 6.1.1.4'
H H 0.0000 0.0000 'International Tables Vol C Tables 4.2.6.8 and 6.1.1.4'
F F 0.0171 0.0103 'International Tables Vol C Tables 4.2.6.8 and 6.1.1.4'
P P 0.1023 0.0942 'International Tables Vol C Tables 4.2.6.8 and 6.1.1.4'
Cl Cl 0.1484 0.1585 'International Tables Vol C Tables 4.2.6.8 and 6.1.1.4'
Ag Ag -0.8971 1.1015 'International Tables Vol C Tables 4.2.6.8 and 6.1.1.4'
Sb Sb -0.5866 1.5461 'International Tables Vol C Tables 4.2.6.8 and 6.1.1.4'

loop_
_geom_angle_atom_site_label_1
_geom_angle_atom_site_label_2
_geom_angle_atom_site_label_3
_geom_angle_site_symmetry_1
_geom_angle_site_symmetry_3
_geom_angle
C1 Ag1 C33 . 2_666 123.4(3)
C1 Ag1 C17 . 2_666 123.4(3)
C33 Ag1 C17 2_666 2_666 105.4(3)
C1 Ag1 Ag3 . . 48.61(18)
C33 Ag1 Ag3 2_666 . 156.43(18)
C17 Ag1 Ag3 2_666 . 94.79(18)
C1 Ag1 Ag2 . . 47.72(19)
C33 Ag1 Ag2 2_666 . 99.68(18)
C17 Ag1 Ag2 2_666 . 150.77(19)
Ag3 Ag1 Ag2 . . 57.90(2)
C1 Ag1 Ag5 . 2_666 139.70(19)
C33 Ag1 Ag5 2_666 2_666 39.7(2)
C17 Ag1 Ag5 2_666 2_666 95.9(2)
Ag3 Ag1 Ag5 . 2_666 127.41(3)
Ag2 Ag1 Ag5 . 2_666 93.85(2)
C1 Ag1 Ag4 . 2_666 142.99(19)
C33 Ag1 Ag4 2_666 2_666 92.82(19)
C17 Ag1 Ag4 2_666 2_666 39.7(2)
Ag3 Ag1 Ag4 . 2_666 95.20(3)
Ag2 Ag1 Ag4 . 2_666 125.44(3)
Ag5 Ag1 Ag4 2_666 2_666 64.30(2)
C1 Ag2 C9 . . 128.8(3)
C1 Ag2 C49 . 2_666 120.6(3)
C9 Ag2 C49 . 2_666 101.5(2)
C1 Ag2 C50 . 2_666 108.9(3)
C9 Ag2 C50 . 2_666 95.2(2)
C49 Ag2 C50 2_666 2_666 27.1(3)
C1 Ag2 Ag3 . . 49.31(18)
C9 Ag2 Ag3 . . 102.35(17)
C49 Ag2 Ag3 2_666 . 152.82(19)
C50 Ag2 Ag3 2_666 . 157.94(17)
C1 Ag2 Ag1 . . 47.8(2)
C9 Ag2 Ag1 . . 159.47(19)
C49 Ag2 Ag1 2_666 . 94.86(18)
C50 Ag2 Ag1 2_666 . 104.99(17)
Ag3 Ag2 Ag1 . . 59.23(2)
C1 Ag2 Ag4 . . 148.74(19)
C9 Ag2 Ag4 . . 42.0(2)
C49 Ag2 Ag4 2_666 . 89.24(19)
C50 Ag2 Ag4 2_666 . 102.08(18)
Ag3 Ag2 Ag4 . . 99.92(2)
Ag1 Ag2 Ag4 . . 127.05(3)
C1 Ag3 C41 . . 129.0(3)
C1 Ag3 C25 . . 126.4(3)
C41 Ag3 C25 . . 98.1(3)
C1 Ag3 Ag2 . . 50.34(19)
C41 Ag3 Ag2 . . 160.08(19)
C25 Ag3 Ag2 . . 94.23(17)
C1 Ag3 Ag1 . . 49.7(2)
C41 Ag3 Ag1 . . 100.88(18)
C25 Ag3 Ag1 . . 153.42(18)
Ag2 Ag3 Ag1 . . 62.87(2)
C1 Ag3 Ag6 . . 143.2(2)
C41 Ag3 Ag6 . . 40.8(2)
C25 Ag3 Ag6 . . 88.28(19)
Ag2 Ag3 Ag6 . . 124.62(3)
Ag1 Ag3 Ag6 . . 94.00(3)
C1 Ag3 Ag5 . . 139.88(19)
C41 Ag3 Ag5 . . 89.9(2)
C25 Ag3 Ag5 . . 38.9(2)
Ag2 Ag3 Ag5 . . 89.91(2)
Ag1 Ag3 Ag5 . . 122.48(3)
Ag6 Ag3 Ag5 . . 59.741(19)
C17 Ag4 C9 . . 165.7(3)
C17 Ag4 Ag7 . . 50.0(2)
C9 Ag4 Ag7 . . 126.14(19)
C17 Ag4 Ag8 . . 125.0(2)
C9 Ag4 Ag8 . . 51.56(19)
Ag7 Ag4 Ag8 . . 156.55(3)
C17 Ag4 Ag2 . . 144.5(2)
C9 Ag4 Ag2 . . 48.6(2)
Ag7 Ag4 Ag2 . . 113.28(2)
Ag8 Ag4 Ag2 . . 82.75(2)
C17 Ag4 Ag1 . 2_666 47.4(2)
C9 Ag4 Ag1 . 2_666 144.9(2)
Ag7 Ag4 Ag1 . 2_666 84.34(2)
Ag8 Ag4 Ag1 . 2_666 107.97(2)
Ag2 Ag4 Ag1 . 2_666 107.22(2)
C33 Ag5 C25 . . 164.0(3)
C33 Ag5 Ag8 . . 120.7(2)
C25 Ag5 Ag8 . . 52.1(2)
C33 Ag5 Ag9 . . 49.18(19)
C25 Ag5 Ag9 . . 128.9(2)
Ag8 Ag5 Ag9 . . 152.71(3)
C33 Ag5 Ag1 . 2_666 46.40(19)
C25 Ag5 Ag1 . 2_666 146.7(2)
Ag8 Ag5 Ag1 . 2_666 111.48(3)
Ag9 Ag5 Ag1 . 2_666 79.92(2)
C33 Ag5 Ag6 . . 96.0(2)
C25 Ag5 Ag6 . . 93.6(2)
Ag8 Ag5 Ag6 . . 142.95(3)
Ag9 Ag5 Ag6 . . 57.59(2)
Ag1 Ag5 Ag6 2_666 . 89.55(2)
C33 Ag5 Ag3 . . 148.6(2)
C25 Ag5 Ag3 . . 46.79(19)
Ag8 Ag5 Ag3 . . 84.84(2)
Ag9 Ag5 Ag3 . . 115.39(2)
Ag1 Ag5 Ag3 2_666 . 110.04(2)
Ag6 Ag5 Ag3 . . 58.842(18)
C41 Ag6 C49 . . 165.9(3)
C41 Ag6 Ag7 . 2_666 55.5(2)
C49 Ag6 Ag7 . 2_666 115.54(19)
C41 Ag6 Ag9 . . 131.0(2)
C49 Ag6 Ag9 . . 50.95(18)
Ag7 Ag6 Ag9 2_666 . 152.33(3)
C41 Ag6 Ag3 . . 46.63(18)
C49 Ag6 Ag3 . . 147.3(2)
Ag7 Ag6 Ag3 2_666 . 84.94(2)
Ag9 Ag6 Ag3 . . 119.33(2)
C41 Ag6 Ag5 . . 95.82(19)
C49 Ag6 Ag5 . . 95.8(2)
Ag7 Ag6 Ag5 2_666 . 146.30(3)
Ag9 Ag6 Ag5 . . 59.041(18)
Ag3 Ag6 Ag5 . . 61.42(2)
C17 Ag7 P1 . . 144.13(19)
C17 Ag7 C41 . 2_666 97.1(2)
P1 Ag7 C41 . 2_666 117.91(16)
C17 Ag7 Ag6 . 2_666 97.0(2)
P1 Ag7 Ag6 . 2_666 113.28(5)
C41 Ag7 Ag6 2_666 2_666 43.61(19)
C17 Ag7 Ag4 . . 44.1(2)
P1 Ag7 Ag4 . . 128.14(6)
C41 Ag7 Ag4 2_666 . 100.11(17)
Ag6 Ag7 Ag4 2_666 . 71.03(2)
C25 Ag8 C9 . . 98.9(2)
C25 Ag8 P2 . . 135.37(18)
C9 Ag8 P2 . . 125.73(18)
C25 Ag8 Ag5 . . 44.0(2)
C9 Ag8 Ag5 . . 98.9(2)
P2 Ag8 Ag5 . . 117.62(6)
C25 Ag8 Ag4 . . 98.50(19)
C9 Ag8 Ag4 . . 43.4(2)
P2 Ag8 Ag4 . . 112.27(6)
Ag5 Ag8 Ag4 . . 70.28(2)
C33 Ag9 C49 . . 101.7(3)
C33 Ag9 P3 . . 136.86(19)
C49 Ag9 P3 . . 121.34(18)
C33 Ag9 C34 . . 27.1(3)
C49 Ag9 C34 . . 112.4(2)
P3 Ag9 C34 . . 121.82(18)
C33 Ag9 Ag6 . . 95.2(2)
C49 Ag9 Ag6 . . 43.3(2)
P3 Ag9 Ag6 . . 113.58(6)
C34 Ag9 Ag6 . . 120.43(18)
C33 Ag9 Ag5 . . 41.8(2)
C49 Ag9 Ag5 . . 93.8(2)
P3 Ag9 Ag5 . . 125.20(6)
C34 Ag9 Ag5 . . 67.88(19)
Ag6 Ag9 Ag5 . . 63.37(2)
C57 P1 C64 . . 105.8(3)
C57 P1 C71 . . 105.4(3)
C64 P1 C71 . . 106.8(4)
C57 P1 Ag7 . . 114.7(2)
C64 P1 Ag7 . . 114.6(3)
C71 P1 Ag7 . . 108.9(3)
C92 P2 C78 . . 104.0(4)
C92 P2 C85 . . 108.5(4)
C78 P2 C85 . . 105.7(4)
C92 P2 Ag8 . . 113.3(2)
C78 P2 Ag8 . . 111.6(3)
C85 P2 Ag8 . . 113.1(3)
C113 P3 C99 . . 105.4(4)
C113 P3 C106 . . 105.1(4)
C99 P3 C106 . . 105.7(4)
C113 P3 Ag9 . . 114.0(2)
C99 P3 Ag9 . . 111.6(2)
C106 P3 Ag9 . . 114.3(3)
C2 C1 Ag3 . . 132.4(6)
C2 C1 Ag2 . . 126.7(6)
Ag3 C1 Ag2 . . 80.3(2)
C2 C1 Ag1 . . 132.7(6)
Ag3 C1 Ag1 . . 81.7(3)
Ag2 C1 Ag1 . . 84.5(3)
C1 C2 C3 . . 177.2(8)
C4 C3 C8 . . 119.1(9)
C4 C3 C2 . . 122.0(8)
C8 C3 C2 . . 118.8(8)
C3 C4 C5 . . 120.6(10)
C3 C4 H4 . . 119.7
C5 C4 H4 . . 119.7
C6 C5 C4 . . 119.4(11)
C6 C5 H5 . . 120.3
C4 C5 H5 . . 120.3
C5 C6 C7 . . 121.1(11)
C5 C6 H6 . . 119.5
C7 C6 H6 . . 119.5
C8 C7 C6 . . 118.6(11)
C8 C7 H7 . . 120.7
C6 C7 H7 . . 120.7
C7 C8 C3 . . 121.1(10)
C7 C8 H8 . . 119.4
C3 C8 H8 . . 119.4
C10 C9 Ag4 . . 165.7(7)
C10 C9 Ag2 . . 102.2(6)
Ag4 C9 Ag2 . . 89.4(3)
C10 C9 Ag8 . . 96.3(5)
Ag4 C9 Ag8 . . 85.1(3)
Ag2 C9 Ag8 . . 118.8(3)
C9 C10 C11 . . 179.3(9)
C16 C11 C12 . . 119.0(9)
C16 C11 C10 . . 121.1(8)
C12 C11 C10 . . 119.8(9)
C11 C12 C13 . . 120.0(10)
C11 C12 H12 . . 120.0
C13 C12 H12 . . 120.0
C14 C13 C12 . . 118.9(11)
C14 C13 H13 . . 120.5
C12 C13 H13 . . 120.5
C15 C14 C13 . . 120.7(11)
C15 C14 H14 . . 119.6
C13 C14 H14 . . 119.6
C14 C15 C16 . . 120.8(12)
C14 C15 H15 . . 119.6
C16 C15 H15 . . 119.6
C15 C16 C11 . . 120.5(10)
C15 C16 H16 . . 119.8
C11 C16 H16 . . 119.8
C18 C17 Ag4 . . 166.7(7)
C18 C17 Ag7 . . 97.6(6)
Ag4 C17 Ag7 . . 85.9(3)
C18 C17 Ag1 . 2_666 95.2(6)
Ag4 C17 Ag1 . 2_666 92.9(3)
Ag7 C17 Ag1 . 2_666 126.7(3)
C17 C18 C19 . . 176.2(9)
C17 C18 C19B . . 168.2(12)
C20 C19 C24 . . 120.0
C20 C19 C18 . . 120.0(9)
C24 C19 C18 . . 119.9(9)
C19 C20 C21 . . 120.0
C19 C20 H20 . . 120.0
C21 C20 H20 . . 120.0
C20 C21 C22 . . 120.0
C20 C21 H21 . . 120.0
C22 C21 H21 . . 120.0
C23 C22 C21 . . 120.0
C23 C22 H22 . . 120.0
C21 C22 H22 . . 120.0
C22 C23 C24 . . 120.0
C22 C23 H23 . . 120.0
C24 C23 H23 . . 120.0
C23 C24 C19 . . 120.0
C23 C24 H24 . . 120.0
C19 C24 H24 . . 120.0
C20B C19B C24B . . 120.0
C20B C19B C18 . . 113.8(17)
C24B C19B C18 . . 125.3(18)
C21B C20B C19B . . 120.0
C21B C20B H20B . . 120.0
C19B C20B H20B . . 120.0
C20B C21B C22B . . 120.0
C20B C21B H21B . . 120.0
C22B C21B H21B . . 120.0
C23B C22B C21B . . 120.0
C23B C22B H22B . . 120.0
C21B C22B H22B . . 120.0
C24B C23B C22B . . 120.0
C24B C23B H23B . . 120.0
C22B C23B H23B . . 120.0
C23B C24B C19B . . 120.0
C23B C24B H24B . . 120.0
C19B C24B H24B . . 120.0
C26 C25 Ag5 . . 168.6(6)
C26 C25 Ag8 . . 98.3(6)
Ag5 C25 Ag8 . . 83.9(3)
C26 C25 Ag3 . . 93.5(5)
Ag5 C25 Ag3 . . 94.3(3)
Ag8 C25 Ag3 . . 125.3(3)
C25 C26 C27 . . 177.3(8)
C32 C27 C28 . . 117.6(9)
C32 C27 C26 . . 122.1(9)
C28 C27 C26 . . 120.3(7)
C29 C28 C27 . . 121.0(9)
C29 C28 H28 . . 119.5
C27 C28 H28 . . 119.5
C30 C29 C28 . . 120.2(10)
C30 C29 H29 . . 119.9
C28 C29 H29 . . 119.9
C29 C30 C31 . . 120.7(11)
C29 C30 H30 . . 119.6
C31 C30 H30 . . 119.6
C30 C31 C32 . . 119.8(10)
C30 C31 H31 . . 120.1
C32 C31 H31 . . 120.1
C27 C32 C31 . . 120.5(11)
C27 C32 H32 . . 119.8
C31 C32 H32 . . 119.8
C34 C33 Ag5 . . 160.8(7)
C34 C33 Ag1 . 2_666 101.5(6)
Ag5 C33 Ag1 . 2_666 93.9(3)
C34 C33 Ag9 . . 93.0(5)
Ag5 C33 Ag9 . . 89.0(3)
Ag1 C33 Ag9 2_666 . 120.2(3)
C33 C34 C35 . . 162.2(16)
C33 C34 C35B . . 173.8(9)
C33 C34 Ag9 . . 59.9(5)
C35 C34 Ag9 . . 116.5(11)
C35B C34 Ag9 . . 123.4(6)
C36 C35 C40 . . 120.0
C36 C35 C34 . . 132.(2)
C40 C35 C34 . . 108.(2)
C35 C36 C37 . . 120.0
C35 C36 H36 . . 120.0
C37 C36 H36 . . 120.0
C36 C37 C38 . . 120.0
C36 C37 H37 . . 120.0
C38 C37 H37 . . 120.0
C39 C38 C37 . . 120.0
C39 C38 H38 . . 120.0
C37 C38 H38 . . 120.0
C38 C39 C40 . . 120.0
C38 C39 H39 . . 120.0
C40 C39 H39 . . 120.0
C39 C40 C35 . . 120.0
C39 C40 H40 . . 120.0
C35 C40 H40 . . 120.0
C36B C35B C40B . . 120.0
C36B C35B C34 . . 115.5(7)
C40B C35B C34 . . 124.5(7)
C37B C36B C35B . . 120.0
C37B C36B H36B . . 120.0
C35B C36B H36B . . 120.0
C36B C37B C38B . . 120.0
C36B C37B H37B . . 120.0
C38B C37B H37B . . 120.0
C39B C38B C37B . . 120.0
C39B C38B H38B . . 120.0
C37B C38B H38B . . 120.0
C38B C39B C40B . . 120.0
C38B C39B H39B . . 120.0
C40B C39B H39B . . 120.0
C39B C40B C35B . . 120.0
C39B C40B H40B . . 120.0
C35B C40B H40B . . 120.0
C42 C41 Ag6 . . 168.8(6)
C42 C41 Ag3 . . 98.5(6)
Ag6 C41 Ag3 . . 92.6(3)
C42 C41 Ag7 . 2_666 91.8(5)
Ag6 C41 Ag7 . 2_666 80.9(3)
Ag3 C41 Ag7 . 2_666 120.2(3)
C41 C42 C43 . . 176.5(9)
C41 C42 C43B . . 169.3(17)
C44 C43 C48 . . 120.0
C44 C43 C42 . . 120.6(9)
C48 C43 C42 . . 119.2(9)
C45 C44 C43 . . 120.0
C45 C44 H44 . . 120.0
C43 C44 H44 . . 120.0
C44 C45 C46 . . 120.0
C44 C45 H45 . . 120.0
C46 C45 H45 . . 120.0
C47 C46 C45 . . 120.0
C47 C46 H46 . . 120.0
C45 C46 H46 . . 120.0
C46 C47 C48 . . 120.0
C46 C47 H47 . . 120.0
C48 C47 H47 . . 120.0
C47 C48 C43 . . 120.0
C47 C48 H48 . . 120.0
C43 C48 H48 . . 120.0
C44B C43B C48B . . 120.0
C44B C43B C42 . . 121.(3)
C48B C43B C42 . . 119.(3)
C43B C44B C45B . . 120.0
C43B C44B H44B . . 120.0
C45B C44B H44B . . 120.0
C46B C45B C44B . . 120.0
C46B C45B H45B . . 120.0
C44B C45B H45B . . 120.0
C47B C46B C45B . . 120.0
C47B C46B H46B . . 120.0
C45B C46B H46B . . 120.0
C46B C47B C48B . . 120.0
C46B C47B H47B . . 120.0
C48B C47B H47B . . 120.0
C47B C48B C43B . . 120.0
C47B C48B H48B . . 120.0
C43B C48B H48B . . 120.0
C50 C49 Ag6 . . 162.5(7)
C50 C49 Ag9 . . 103.5(6)
Ag6 C49 Ag9 . . 85.7(3)
C50 C49 Ag2 . 2_666 88.9(5)
Ag6 C49 Ag2 . 2_666 98.9(3)
Ag9 C49 Ag2 . 2_666 122.2(3)
C49 C50 C51 . . 177.4(8)
C49 C50 Ag2 . 2_666 64.0(5)
C51 C50 Ag2 . 2_666 114.9(5)
C52 C51 C56 . . 119.6(8)
C52 C51 C50 . . 121.9(8)
C56 C51 C50 . . 118.5(7)
C51 C52 C53 . . 119.7(9)
C51 C52 H52 . . 120.2
C53 C52 H52 . . 120.2
C54 C53 C52 . . 120.5(10)
C54 C53 H53 . . 119.8
C52 C53 H53 . . 119.8
C53 C54 C55 . . 121.7(10)
C53 C54 H54 . . 119.1
C55 C54 H54 . . 119.1
C54 C55 C56 . . 118.5(10)
C54 C55 H55 . . 120.7
C56 C55 H55 . . 120.7
C55 C56 C51 . . 120.0(9)
C55 C56 H56 . . 120.0
C51 C56 H56 . . 120.0
C62 C57 C58 . . 117.7(8)
C62 C57 P1 . . 118.7(6)
C58 C57 P1 . . 123.6(6)
C59 C58 C57 . . 119.4(8)
C59 C58 H58 . . 120.3
C57 C58 H58 . . 120.3
C60 C59 C58 . . 123.7(8)
C60 C59 H59 . . 118.2
C58 C59 H59 . . 118.2
C59 C60 C61 . . 116.2(8)
C59 C60 C63 . . 122.2(9)
C61 C60 C63 . . 121.6(9)
C60 C61 C62 . . 122.3(8)
C60 C61 H61 . . 118.8
C62 C61 H61 . . 118.8
C61 C62 C57 . . 120.7(8)
C61 C62 H62 . . 119.7
C57 C62 H62 . . 119.7
C60 C63 H63A . . 109.5
C60 C63 H63B . . 109.5
H63A C63 H63B . . 109.5
C60 C63 H63C . . 109.5
H63A C63 H63C . . 109.5
H63B C63 H63C . . 109.5
C69 C64 C65 . . 118.3(7)
C69 C64 P1 . . 118.5(6)
C65 C64 P1 . . 123.0(6)
C64 C65 C66 . . 121.2(8)
C64 C65 H65 . . 119.4
C66 C65 H65 . . 119.4
C67 C66 C65 . . 120.0(8)
C67 C66 H66 . . 120.0
C65 C66 H66 . . 120.0
C68 C67 C66 . . 118.5(8)
C68 C67 C70 . . 121.0(9)
C66 C67 C70 . . 120.4(8)
C69 C68 C67 . . 121.4(8)
C69 C68 H68 . . 119.3
C67 C68 H68 . . 119.3
C68 C69 C64 . . 120.5(8)
C68 C69 H69 . . 119.7
C64 C69 H69 . . 119.7
C67 C70 H70A . . 109.5
C67 C70 H70B . . 109.5
H70A C70 H70B . . 109.5
C67 C70 H70C . . 109.5
H70A C70 H70C . . 109.5
H70B C70 H70C . . 109.5
C76 C71 C72 . . 117.1(8)
C76 C71 P1 . . 124.8(7)
C72 C71 P1 . . 117.8(6)
C73 C72 C71 . . 121.1(8)
C73 C72 H72 . . 119.4
C71 C72 H72 . . 119.4
C74 C73 C72 . . 121.4(9)
C74 C73 H73 . . 119.3
C72 C73 H73 . . 119.3
C75 C74 C73 . . 117.4(8)
C75 C74 C77 . . 122.1(8)
C73 C74 C77 . . 120.5(9)
C74 C75 C76 . . 122.0(8)
C74 C75 H75 . . 119.0
C76 C75 H75 . . 119.0
C71 C76 C75 . . 121.0(8)
C71 C76 H76 . . 119.5
C75 C76 H76 . . 119.5
C74 C77 H77A . . 109.5
C74 C77 H77B . . 109.5
H77A C77 H77B . . 109.5
C74 C77 H77C . . 109.5
H77A C77 H77C . . 109.5
H77B C77 H77C . . 109.5
C79 C78 C83 . . 117.1(8)
C79 C78 P2 . . 119.9(6)
C83 C78 P2 . . 122.9(7)
C78 C79 C80 . . 121.9(8)
C78 C79 H79 . . 119.0
C80 C79 H79 . . 119.0
C81 C80 C79 . . 121.0(9)
C81 C80 H80 . . 119.5
C79 C80 H80 . . 119.5
C80 C81 C82 . . 117.8(8)
C80 C81 C84 . . 122.6(9)
C82 C81 C84 . . 119.6(8)
C83 C82 C81 . . 121.5(8)
C83 C82 H82 . . 119.2
C81 C82 H82 . . 119.2
C82 C83 C78 . . 120.5(8)
C82 C83 H83 . . 119.7
C78 C83 H83 . . 119.7
C81 C84 H84A . . 109.5
C81 C84 H84B . . 109.5
H84A C84 H84B . . 109.5
C81 C84 H84C . . 109.5
H84A C84 H84C . . 109.5
H84B C84 H84C . . 109.5
C90 C85 C86 . . 117.5(8)
C90 C85 P2 . . 119.2(6)
C86 C85 P2 . . 123.2(6)
C85 C86 C87 . . 120.7(8)
C85 C86 H86 . . 119.7
C87 C86 H86 . . 119.7
C88 C87 C86 . . 121.9(8)
C88 C87 H87 . . 119.0
C86 C87 H87 . . 119.0
C89 C88 C87 . . 116.0(9)
C89 C88 C91 . . 122.5(10)
C87 C88 C91 . . 121.4(10)
C90 C89 C88 . . 123.1(10)
C90 C89 H89 . . 118.4
C88 C89 H89 . . 118.4
C89 C90 C85 . . 120.6(9)
C89 C90 H90 . . 119.7
C85 C90 H90 . . 119.7
C88 C91 H91A . . 109.5
C88 C91 H91B . . 109.5
H91A C91 H91B . . 109.5
C88 C91 H91C . . 109.5
H91A C91 H91C . . 109.5
H91B C91 H91C . . 109.5
C97 C92 C93 . . 119.0(8)
C97 C92 P2 . . 118.2(6)
C93 C92 P2 . . 122.7(6)
C94 C93 C92 . . 119.9(8)
C94 C93 H93 . . 120.0
C92 C93 H93 . . 120.0
C93 C94 C95 . . 120.9(8)
C93 C94 H94 . . 119.5
C95 C94 H94 . . 119.5
C96 C95 C94 . . 118.4(8)
C96 C95 C98 . . 121.0(8)
C94 C95 C98 . . 120.7(8)
C95 C96 C97 . . 121.4(8)
C95 C96 H96 . . 119.3
C97 C96 H96 . . 119.3
C92 C97 C96 . . 120.4(8)
C92 C97 H97 . . 119.8
C96 C97 H97 . . 119.8
C95 C98 H98A . . 109.5
C95 C98 H98B . . 109.5
H98A C98 H98B . . 109.5
C95 C98 H98C . . 109.5
H98A C98 H98C . . 109.5
H98B C98 H98C . . 109.5
C100 C99 C104 . . 117.9(8)
C100 C99 P3 . . 119.4(6)
C104 C99 P3 . . 122.7(7)
C99 C100 C101 . . 121.9(8)
C99 C100 H100 . . 119.0
C101 C100 H100 . . 119.0
C102 C101 C100 . . 119.4(9)
C102 C101 H101 . . 120.3
C100 C101 H101 . . 120.3
C101 C102 C103 . . 118.9(9)
C101 C102 C105 . . 121.8(10)
C103 C102 C105 . . 119.3(9)
C104 C103 C102 . . 121.2(9)
C104 C103 H103 . . 119.4
C102 C103 H103 . . 119.4
C103 C104 C99 . . 120.5(9)
C103 C104 H104 . . 119.7
C99 C104 H104 . . 119.7
C102 C105 H10A . . 109.5
C102 C105 H10B . . 109.5
H10A C105 H10B . . 109.5
C102 C105 H10C . . 109.5
H10A C105 H10C . . 109.5
H10B C105 H10C . . 109.5
C111 C106 C107 . . 118.4(8)
C111 C106 P3 . . 119.4(6)
C107 C106 P3 . . 122.0(7)
C106 C107 C108 . . 118.1(11)
C106 C107 H107 . . 120.9
C108 C107 H107 . . 120.9
C107 C108 C109 . . 123.0(11)
C107 C108 H108 . . 118.5
C109 C108 H108 . . 118.5
C110 C109 C108 . . 115.8(11)
C110 C109 C112 . . 122.9(12)
C108 C109 C112 . . 121.2(11)
C109 C110 C111 . . 121.4(10)
C109 C110 H110 . . 119.3
C111 C110 H110 . . 119.3
C106 C111 C110 . . 122.5(9)
C106 C111 H111 . . 118.7
C110 C111 H111 . . 118.7
C109 C112 H11A . . 109.5
C109 C112 H11B . . 109.5
H11A C112 H11B . . 109.5
C109 C112 H11C . . 109.5
H11A C112 H11C . . 109.5
H11B C112 H11C . . 109.5
C118 C113 C114 . . 117.6(7)
C118 C113 P3 . . 119.2(5)
C114 C113 P3 . . 123.2(6)
C115 C114 C113 . . 120.1(8)
C115 C114 H114 . . 120.0
C113 C114 H114 . . 120.0
C116 C115 C114 . . 122.2(7)
C116 C115 H115 . . 118.9
C114 C115 H115 . . 118.9
C117 C116 C115 . . 117.7(7)
C117 C116 C119 . . 121.3(8)
C115 C116 C119 . . 120.9(7)
C116 C117 C118 . . 120.6(8)
C116 C117 H117 . . 119.7
C118 C117 H117 . . 119.7
C117 C118 C113 . . 121.6(7)
C117 C118 H118 . . 119.2
C113 C118 H118 . . 119.2
C116 C119 H11D . . 109.5
C116 C119 H11E . . 109.5
H11D C119 H11E . . 109.5
C116 C119 H11F . . 109.5
H11D C119 H11F . . 109.5
H11E C119 H11F . . 109.5
F5B Sb1 F1B . . 99.4(10)
F6 Sb1 F3 . . 92.4(2)
F6 Sb1 F2 . . 92.05(19)
F3 Sb1 F2 . . 91.48(18)
F6 Sb1 F4 . . 89.89(17)
F3 Sb1 F4 . . 87.95(17)
F2 Sb1 F4 . . 178.0(2)
F5B Sb1 F2B . . 92.6(9)
F1B Sb1 F2B . . 89.9(7)
F5B Sb1 F4B . . 96.0(9)
F1B Sb1 F4B . . 94.6(10)
F2B Sb1 F4B . . 169.4(12)
F6 Sb1 F5 . . 88.21(16)
F3 Sb1 F5 . . 179.4(3)
F2 Sb1 F5 . . 88.77(17)
F4 Sb1 F5 . . 91.78(18)
F6 Sb1 F1 . . 178.6(2)
F3 Sb1 F1 . . 88.50(15)
F2 Sb1 F1 . . 86.85(16)
F4 Sb1 F1 . . 91.21(19)
F5 Sb1 F1 . . 90.92(19)
F5B Sb1 F6B . . 88.4(8)
F1B Sb1 F6B . . 172.0(12)
F2B Sb1 F6B . . 88.0(9)
F4B Sb1 F6B . . 86.1(7)
F5B Sb1 F3B . . 173.1(12)
F1B Sb1 F3B . . 87.5(8)
F2B Sb1 F3B . . 86.9(8)
F4B Sb1 F3B . . 83.8(8)
F6B Sb1 F3B . . 84.7(8)
F7 Sb2 F10 . . 92.8
F7 Sb2 F11 . . 92.7
F10 Sb2 F11 . . 92.7
F7 Sb2 F9 . . 89.1
F10 Sb2 F9 . . 87.7
F11 Sb2 F9 . . 178.1
F7 Sb2 F8 . . 87.7
F10 Sb2 F8 . . 178.2
F11 Sb2 F8 . . 89.0
F9 Sb2 F8 . . 90.5
F7 Sb2 F12 . . 178.1
F10 Sb2 F12 . . 89.0
F11 Sb2 F12 . . 87.6
F9 Sb2 F12 . . 90.5
F8 Sb2 F12 . . 90.5
F7B Sb2B F10B . . 92.8
F7B Sb2B F11B . . 92.7
F10B Sb2B F11B . . 92.7
F7B Sb2B F9B . . 89.1
F10B Sb2B F9B . . 87.7
F11B Sb2B F9B . . 178.1
F7B Sb2B F8B . . 87.7
F10B Sb2B F8B . . 178.2
F11B Sb2B F8B . . 89.0
F9B Sb2B F8B . . 90.5
F7B Sb2B F12B . . 178.2
F10B Sb2B F12B . . 89.0
F11B Sb2B F12B . . 87.6
F9B Sb2B F12B . . 90.5
F8B Sb2B F12B . . 90.5
F7C Sb2C F10C . . 92.8
F7C Sb2C F11C . . 92.7
F10C Sb2C F11C . . 92.7
F7C Sb2C F9C . . 89.1
F10C Sb2C F9C . . 87.7
F11C Sb2C F9C . . 178.1
F7C Sb2C F8C . . 87.7
F10C Sb2C F8C . . 178.16(19)
F11C Sb2C F8C . . 89.0
F9C Sb2C F8C . . 90.5
F7C Sb2C F12C . . 178.1
F10C Sb2C F12C . . 89.0
F11C Sb2C F12C . . 87.6
F9C Sb2C F12C . . 90.53(6)
F8C Sb2C F12C . . 90.5

loop_
_geom_bond_atom_site_label_1
_geom_bond_atom_site_label_2
_geom_bond_site_symmetry_2
_geom_bond_distance
Ag1 C1 . 2.273(8)
Ag1 C33 2_666 2.334(7)
Ag1 C17 2_666 2.401(7)
Ag1 Ag3 . 2.9476(8)
Ag1 Ag2 . 3.0530(9)
Ag1 Ag5 2_666 3.2160(9)
Ag1 Ag4 2_666 3.2573(10)
Ag2 C1 . 2.269(8)
Ag2 C9 . 2.351(7)
Ag2 C49 2_666 2.379(7)
Ag2 C50 2_666 2.646(7)
Ag2 Ag3 . 2.9060(8)
Ag2 Ag4 . 3.1324(9)
Ag3 C1 . 2.235(7)
Ag3 C41 . 2.319(7)
Ag3 C25 . 2.391(7)
Ag3 Ag6 . 3.1876(9)
Ag3 Ag5 . 3.2710(9)
Ag4 C17 . 2.082(9)
Ag4 C9 . 2.095(9)
Ag4 Ag7 . 2.9856(9)
Ag4 Ag8 . 3.0390(9)
Ag4 Ag1 2_666 3.2573(10)
Ag5 C33 . 2.059(8)
Ag5 C25 . 2.059(8)
Ag5 Ag8 . 2.9450(9)
Ag5 Ag9 . 3.0867(9)
Ag5 Ag1 2_666 3.2160(9)
Ag5 Ag6 . 3.2175(9)
Ag6 C41 . 2.084(8)
Ag6 C49 . 2.092(9)
Ag6 Ag7 2_666 2.9842(9)
Ag6 Ag9 . 3.0389(9)
Ag7 C17 . 2.294(7)
Ag7 P1 . 2.4046(19)
Ag7 C41 2_666 2.490(7)
Ag7 Ag6 2_666 2.9841(9)
Ag8 C25 . 2.337(7)
Ag8 C9 . 2.389(7)
Ag8 P2 . 2.4035(19)
Ag9 C33 . 2.336(7)
Ag9 C49 . 2.367(7)
Ag9 P3 . 2.409(2)
Ag9 C34 . 2.697(8)
P1 C57 . 1.820(8)
P1 C64 . 1.823(8)
P1 C71 . 1.827(8)
P2 C92 . 1.814(8)
P2 C78 . 1.815(8)
P2 C85 . 1.817(8)
P3 C113 . 1.813(8)
P3 C99 . 1.819(9)
P3 C106 . 1.826(8)
C1 C2 . 1.216(10)
C2 C3 . 1.448(11)
C3 C4 . 1.368(12)
C3 C8 . 1.405(12)
C4 C5 . 1.389(14)
C4 H4 . 0.95
C5 C6 . 1.382(17)
C5 H5 . 0.95
C6 C7 . 1.389(17)
C6 H6 . 0.95
C7 C8 . 1.374(14)
C7 H7 . 0.95
C8 H8 . 0.95
C9 C10 . 1.205(11)
C10 C11 . 1.454(13)
C11 C16 . 1.390(13)
C11 C12 . 1.394(12)
C12 C13 . 1.409(15)
C12 H12 . 0.95
C13 C14 . 1.399(17)
C13 H13 . 0.95
C14 C15 . 1.349(16)
C14 H14 . 0.95
C15 C16 . 1.386(14)
C15 H15 . 0.95
C16 H16 . 0.95
C17 C18 . 1.220(12)
C17 Ag1 2_666 2.401(7)
C18 C19 . 1.441(13)
C18 C19B . 1.46(2)
C19 C20 . 1.39
C19 C24 . 1.39
C20 C21 . 1.39
C20 H20 . 0.95
C21 C22 . 1.39
C21 H21 . 0.95
C22 C23 . 1.39
C22 H22 . 0.95
C23 C24 . 1.39
C23 H23 . 0.95
C24 H24 . 0.95
C19B C20B . 1.39
C19B C24B . 1.39
C20B C21B . 1.39
C20B H20B . 0.95
C21B C22B . 1.39
C21B H21B . 0.95
C22B C23B . 1.39
C22B H22B . 0.95
C23B C24B . 1.39
C23B H23B . 0.95
C24B H24B . 0.95
C25 C26 . 1.224(11)
C26 C27 . 1.461(12)
C27 C32 . 1.383(12)
C27 C28 . 1.391(12)
C28 C29 . 1.369(13)
C28 H28 . 0.95
C29 C30 . 1.349(14)
C29 H29 . 0.95
C30 C31 . 1.358(16)
C30 H30 . 0.95
C31 C32 . 1.385(15)
C31 H31 . 0.95
C32 H32 . 0.95
C33 C34 . 1.229(11)
C33 Ag1 2_666 2.334(7)
C34 C35 . 1.41(2)
C34 C35B . 1.483(11)
C35 C36 . 1.39
C35 C40 . 1.39
C36 C37 . 1.39
C36 H36 . 0.95
C37 C38 . 1.39
C37 H37 . 0.95
C38 C39 . 1.39
C38 H38 . 0.95
C39 C40 . 1.39
C39 H39 . 0.95
C40 H40 . 0.95
C35B C36B . 1.39
C35B C40B . 1.39
C36B C37B . 1.39
C36B H36B . 0.95
C37B C38B . 1.39
C37B H37B . 0.95
C38B C39B . 1.39
C38B H38B . 0.95
C39B C40B . 1.39
C39B H39B . 0.95
C40B H40B . 0.95
C41 C42 . 1.203(11)
C41 Ag7 2_666 2.490(7)
C42 C43 . 1.453(14)
C42 C43B . 1.49(3)
C43 C44 . 1.39
C43 C48 . 1.39
C44 C45 . 1.39
C44 H44 . 0.95
C45 C46 . 1.39
C45 H45 . 0.95
C46 C47 . 1.39
C46 H46 . 0.95
C47 C48 . 1.39
C47 H47 . 0.95
C48 H48 . 0.95
C43B C44B . 1.39
C43B C48B . 1.39
C44B C45B . 1.39
C44B H44B . 0.95
C45B C46B . 1.39
C45B H45B . 0.95
C46B C47B . 1.39
C46B H46B . 0.95
C47B C48B . 1.39
C47B H47B . 0.95
C48B H48B . 0.95
C49 C50 . 1.205(11)
C49 Ag2 2_666 2.379(7)
C50 C51 . 1.431(12)
C50 Ag2 2_666 2.646(7)
C51 C52 . 1.372(11)
C51 C56 . 1.410(11)
C52 C53 . 1.392(14)
C52 H52 . 0.95
C53 C54 . 1.360(15)
C53 H53 . 0.95
C54 C55 . 1.373(15)
C54 H54 . 0.95
C55 C56 . 1.401(12)
C55 H55 . 0.95
C56 H56 . 0.95
C57 C62 . 1.394(11)
C57 C58 . 1.405(11)
C58 C59 . 1.383(12)
C58 H58 . 0.95
C59 C60 . 1.376(13)
C59 H59 . 0.95
C60 C61 . 1.383(13)
C60 C63 . 1.500(13)
C61 C62 . 1.386(12)
C61 H61 . 0.95
C62 H62 . 0.95
C63 H63A . 0.98
C63 H63B . 0.98
C63 H63C . 0.98
C64 C69 . 1.380(11)
C64 C65 . 1.385(10)
C65 C66 . 1.390(12)
C65 H65 . 0.95
C66 C67 . 1.383(13)
C66 H66 . 0.95
C67 C68 . 1.381(12)
C67 C70 . 1.534(12)
C68 C69 . 1.379(11)
C68 H68 . 0.95
C69 H69 . 0.95
C70 H70A . 0.98
C70 H70B . 0.98
C70 H70C . 0.98
C71 C76 . 1.368(11)
C71 C72 . 1.394(11)
C72 C73 . 1.384(13)
C72 H72 . 0.95
C73 C74 . 1.377(12)
C73 H73 . 0.95
C74 C75 . 1.362(12)
C74 C77 . 1.516(12)
C75 C76 . 1.395(12)
C75 H75 . 0.95
C76 H76 . 0.95
C77 H77A . 0.98
C77 H77B . 0.98
C77 H77C . 0.98
C78 C79 . 1.382(11)
C78 C83 . 1.412(10)
C79 C80 . 1.384(12)
C79 H79 . 0.95
C80 C81 . 1.380(12)
C80 H80 . 0.95
C81 C82 . 1.392(13)
C81 C84 . 1.504(12)
C82 C83 . 1.380(12)
C82 H82 . 0.95
C83 H83 . 0.95
C84 H84A . 0.98
C84 H84B . 0.98
C84 H84C . 0.98
C85 C90 . 1.380(12)
C85 C86 . 1.383(11)
C86 C87 . 1.389(12)
C86 H86 . 0.95
C87 C88 . 1.378(14)
C87 H87 . 0.95
C88 C89 . 1.374(14)
C88 C91 . 1.518(13)
C89 C90 . 1.370(13)
C89 H89 . 0.95
C90 H90 . 0.95
C91 H91A . 0.98
C91 H91B . 0.98
C91 H91C . 0.98
C92 C97 . 1.387(10)
C92 C93 . 1.403(11)
C93 C94 . 1.391(12)
C93 H93 . 0.95
C94 C95 . 1.398(12)
C94 H94 . 0.95
C95 C96 . 1.381(12)
C95 C98 . 1.522(12)
C96 C97 . 1.389(12)
C96 H96 . 0.95
C97 H97 . 0.95
C98 H98A . 0.98
C98 H98B . 0.98
C98 H98C . 0.98
C99 C100 . 1.357(11)
C99 C104 . 1.397(11)
C100 C101 . 1.408(13)
C100 H100 . 0.95
C101 C102 . 1.370(13)
C101 H101 . 0.95
C102 C103 . 1.382(14)
C102 C105 . 1.537(14)
C103 C104 . 1.372(13)
C103 H103 . 0.95
C104 H104 . 0.95
C105 H10A . 0.98
C105 H10B . 0.98
C105 H10C . 0.98
C106 C111 . 1.357(12)
C106 C107 . 1.389(12)
C107 C108 . 1.394(15)
C107 H107 . 0.95
C108 C109 . 1.406(17)
C108 H108 . 0.95
C109 C110 . 1.357(15)
C109 C112 . 1.518(16)
C110 C111 . 1.377(13)
C110 H110 . 0.95
C111 H111 . 0.95
C112 H11A . 0.98
C112 H11B . 0.98
C112 H11C . 0.98
C113 C118 . 1.390(10)
C113 C114 . 1.397(10)
C114 C115 . 1.383(11)
C114 H114 . 0.95
C115 C116 . 1.383(11)
C115 H115 . 0.95
C116 C117 . 1.383(11)
C116 C119 . 1.504(11)
C117 C118 . 1.389(10)
C117 H117 . 0.95
C118 H118 . 0.95
C119 H11D . 0.98
C119 H11E . 0.98
C119 H11F . 0.98
Sb1 F5B . 1.732(18)
Sb1 F1B . 1.773(18)
Sb1 F6 . 1.823(4)
Sb1 F3 . 1.841(4)
Sb1 F2 . 1.850(4)
Sb1 F4 . 1.857(4)
Sb1 F2B . 1.860(19)
Sb1 F4B . 1.863(19)
Sb1 F5 . 1.866(4)
Sb1 F1 . 1.884(4)
Sb1 F6B . 1.943(19)
Sb1 F3B . 1.981(19)
Sb2 F7 . 1.8463
Sb2 F10 . 1.8467
Sb2 F11 . 1.8472
Sb2 F9 . 1.8602
Sb2 F8 . 1.8606
Sb2 F12 . 1.8611
Sb2B F7B . 1.8463
Sb2B F10B . 1.8468
Sb2B F11B . 1.8473
Sb2B F9B . 1.8602
Sb2B F8B . 1.8606
Sb2B F12B . 1.8611
Sb2C F7C . 1.8463
Sb2C F10C . 1.8468
Sb2C F11C . 1.8472
Sb2C F9C . 1.8601
Sb2C F8C . 1.8606
Sb2C F12C . 1.8611
